data_7718283
loop_
_publ_author_name
'Dazem, Cyrielle L. F.'
'Ruser, Niklas'
'Svensson Grape, Erik'
'Inge, A. Ken'
'Proserpio, Davide M.'
'Stock, Norbert'
'&#xd6;hrstr&#xf6;m, Lars'

_publ_section_title
;
 How metal ions link in metal-organic frameworks: dots, rods, sheets, and
 3D secondary building units exemplified by a Y(III) 4,4'-oxydibenzoate.
;
_journal_issue 14
_journal_name_full 'Dalton transactions (Cambridge, England : 2003)'
_journal_page_first 5659
_journal_page_last 5663
_journal_paper_doi 10.1039/d5dt00271k
_journal_volume 54
_journal_year 2025
_chemical_formula_sum 'C292 H188 N4 O113 Y16'
_chemical_formula_weight 6983.04
_space_group_crystal_system tetragonal
_space_group_IT_number 80
_space_group_name_Hall 'I 4bw'
_space_group_name_H-M_alt 'I 41'
_atom_sites_solution_hydrogens geom
_audit_creation_method SHELXL-2018/1
_audit_update_record
;
2023-02-07 deposited with the CCDC.	2025-03-04 downloaded from the CCDC.
;
_cell_angle_alpha 90
_cell_angle_beta 90
_cell_angle_gamma 90
_cell_formula_units_Z 4
_cell_length_a 28.1762(6)
_cell_length_b 28.1762(6)
_cell_length_c 39.8472(8)
_cell_measurement_reflns_used 9633
_cell_measurement_temperature 297(2)
_cell_measurement_theta_max 68.98
_cell_measurement_theta_min 3.14
_cell_volume 31634.6(11)
_computing_structure_refinement 'SHELXL-2018/1 (Sheldrick, 2018)'
_computing_structure_solution 'SHELXT 2014/5 (Sheldrick, 2014)'
_diffrn_ambient_temperature 297(2)
_diffrn_measured_fraction_theta_full 0.963
_diffrn_measured_fraction_theta_max 0.963
_diffrn_measurement_device_type 'Bruker D8 Venture'
_diffrn_radiation_type CuK\a
_diffrn_radiation_wavelength 1.54178
_diffrn_reflns_av_R_equivalents 0.1051
_diffrn_reflns_av_unetI/netI 0.1237
_diffrn_reflns_Laue_measured_fraction_full 0.963
_diffrn_reflns_Laue_measured_fraction_max 0.963
_diffrn_reflns_limit_h_max 28
_diffrn_reflns_limit_h_min -33
_diffrn_reflns_limit_k_max 32
_diffrn_reflns_limit_k_min -30
_diffrn_reflns_limit_l_max 46
_diffrn_reflns_limit_l_min -40
_diffrn_reflns_number 48770
_diffrn_reflns_point_group_measured_fraction_full 0.966
_diffrn_reflns_point_group_measured_fraction_max 0.966
_diffrn_reflns_theta_full 65.038
_diffrn_reflns_theta_max 65.038
_diffrn_reflns_theta_min 2.217
_exptl_absorpt_coefficient_mu 4.479
_exptl_absorpt_correction_T_max 0.7531
_exptl_absorpt_correction_T_min 0.6419
_exptl_absorpt_correction_type multi-scan
_exptl_absorpt_process_details 'Sheldrick, G. M. (1996). SADABS. University of G\~A?ttingen, Germany.'
_exptl_crystal_colour colourless
_exptl_crystal_density_diffrn 1.466
_exptl_crystal_description prism
_exptl_crystal_F_000 13984
_exptl_crystal_size_max 0.04
_exptl_crystal_size_mid 0.04
_exptl_crystal_size_min 0.03
_refine_diff_density_max 1.190
_refine_diff_density_min -0.854
_refine_diff_density_rms 0.094
_refine_ls_abs_structure_details
;
 Refined as an inversion twin.
;
_refine_ls_abs_structure_Flack 0.008(19)
_refine_ls_extinction_method none
_refine_ls_goodness_of_fit_ref 0.986
_refine_ls_hydrogen_treatment constr
_refine_ls_matrix_type full
_refine_ls_number_parameters 1919
_refine_ls_number_reflns 21077
_refine_ls_number_restraints 463
_refine_ls_restrained_S_all 0.982
_refine_ls_R_factor_all 0.0900
_refine_ls_R_factor_gt 0.0554
_refine_ls_shift/su_max 0.047
_refine_ls_shift/su_mean 0.001
_refine_ls_structure_factor_coef Fsqd
_refine_ls_weighting_details 'w=1/[\s^2^(Fo^2^)+(0.0446P)^2^] where P=(Fo^2^+2Fc^2^)/3'
_refine_ls_weighting_scheme calc
_refine_ls_wR_factor_gt 0.1067
_refine_ls_wR_factor_ref 0.1214
_reflns_Friedel_coverage 0.974
_reflns_Friedel_fraction_full 0.969
_reflns_Friedel_fraction_max 0.969
_reflns_number_gt 15557
_reflns_number_total 21077
_reflns_threshold_expression 'I > 2\s(I)'
_cod_data_source_file d5dt00271k2.cif
_cod_data_source_block YOBA
_cod_depositor_comments
;
The following automatic conversions were performed:

data item '_exptl_absorpt_correction_type' value 'Multi-scan' was
changed to 'multi-scan' in accordance with the
/home/data/users/saulius/crontab/automatic-downloads/rss-feeds/RSC/lib/dictionaries/cif_core.dic
dictionary named 'cif_core.dic' version 2.4.2 last updated on
2011-04-26.

Automatic conversion script
Id: cif_fix_values 8170 2020-07-09 18:12:32Z antanas 

 Adding full bibliography for 7718283.cif.
;
_cod_original_cell_volume 31634.6(15)
_cod_database_code 7718283
_shelx_shelxl_version_number 2018/1
_shelx_space_group_comment
;
The symmetry employed for this shelxl refinement is uniquely defined
by the following loop, which should always be used as a source of
symmetry information in preference to the above space-group names.
They are only intended as comments.
;

loop_
_space_group_symop_operation_xyz
'x, y, z'
'-y+1/2, x, z+3/4'
'y+1/2, -x, z+3/4'
'-x, -y, z'
'x+1/2, y+1/2, z+1/2'
'-y+1, x+1/2, z+5/4'
'y+1, -x+1/2, z+5/4'
'-x+1/2, -y+1/2, z+1/2'

loop_
_atom_site_label
_atom_site_type_symbol
_atom_site_fract_x
_atom_site_fract_y
_atom_site_fract_z
_atom_site_U_iso_or_equiv
_atom_site_adp_type
_atom_site_occupancy
_atom_site_site_symmetry_order
_atom_site_calc_flag
_atom_site_refinement_flags_posn
_atom_site_refinement_flags_adp
_atom_site_refinement_flags_occupancy
_atom_site_disorder_assembly
_atom_site_disorder_group
Y4 Y 0.99939(4) 0.06480(4) 0.52865(2) 0.0207(2) Uani 1 1 d . . . . .
Y1 Y 1.00878(4) 0.43408(4) 0.71098(2) 0.0204(2) Uani 1 1 d . . . . .
Y6 Y 0.69826(4) 1.03839(4) 0.34208(2) 0.0263(3) Uani 1 1 d . . . . .
Y5 Y 0.51410(4) 0.18343(4) 0.14129(2) 0.0236(3) Uani 1 1 d . . . . .
Y8 Y 0.56858(4) 0.50295(4) 0.46643(2) 0.0226(3) Uani 1 1 d . . . . .
Y3 Y 0.67434(4) 0.51178(4) 0.38303(3) 0.0274(3) Uani 1 1 d . . . . .
Y7 Y 0.49368(4) 1.43262(4) 0.53166(2) 0.0228(2) Uani 1 1 d . . . . .
Y2 Y 0.80004(4) 0.49620(4) 0.33089(2) 0.0262(3) Uani 1 1 d . . . . .
O6 O 1.0019(3) 0.4510(3) 0.76833(16) 0.0152(18) Uani 1 1 d . . . . .
O56 O 0.0788(3) 1.4341(4) 0.6794(2) 0.040(3) Uani 1 1 d . . . . .
O48 O 0.5677(3) 1.0738(3) 0.3059(2) 0.042(3) Uani 1 1 d . . . . .
O7 O 0.9705(4) 0.4494(3) 0.66138(19) 0.035(2) Uani 1 1 d . . . . .
O22 O 0.9430(4) 0.5492(4) 0.3317(2) 0.047(3) Uani 1 1 d . . . . .
O53 O 0.3667(3) 1.4686(3) 0.4979(2) 0.037(2) Uani 1 1 d . . . . .
O38 O 0.6447(4) 0.5825(3) 0.3999(2) 0.045(3) Uani 1 1 d . . . . .
O20 O 0.9965(3) 0.7328(3) 0.58607(19) 0.036(2) Uani 1 1 d . . . . .
O40 O 0.5914(3) 0.9570(3) 0.3244(2) 0.039(2) Uani 1 1 d . . . . .
O12 O 0.9752(4) 0.1377(3) 0.5154(2) 0.043(3) Uani 1 1 d . . . . .
O33 O 0.5968(3) 0.4947(3) 0.37509(19) 0.033(2) Uani 1 1 d . . . . .
O29 O 0.5223(4) 0.2694(3) 0.1487(2) 0.043(3) Uani 1 1 d . . . . .
O50 O 0.5303(4) 1.2848(4) 0.5273(2) 0.053(3) Uani 1 1 d . . . . .
O55 O 0.0404(3) 1.3747(4) 0.6564(2) 0.044(3) Uani 1 1 d . . . . .
O13 O 0.9568(4) 0.2083(3) 0.5353(2) 0.047(3) Uani 1 1 d . . . . .
O1 O 1.2670(4) 0.0631(4) 0.8029(2) 0.049(3) Uani 1 1 d . . . . .
O37 O 0.5867(3) 0.5711(3) 0.43616(19) 0.030(2) Uani 1 1 d . . . . .
O32 O 0.5470(3) 0.4716(4) 0.41559(18) 0.036(2) Uani 1 1 d . . . . .
O46 O 0.6505(3) 1.4746(3) 0.4337(2) 0.035(2) Uani 1 1 d . . . . .
O17 O 0.9934(3) 0.0480(3) 0.47110(16) 0.0198(19) Uani 1 1 d . . . . .
O35 O 0.5002(3) 0.5482(3) 0.47409(18) 0.024(2) Uani 1 1 d . . . . .
O8 O 0.9443(3) 0.3844(3) 0.6358(2) 0.035(2) Uani 1 1 d . . . . .
O4 O 1.0962(3) 0.4311(3) 0.7537(2) 0.035(2) Uani 1 1 d . . . . .
O5 O 1.0510(4) 0.3707(3) 0.7379(2) 0.038(2) Uani 1 1 d . . . . .
O25 O 0.5522(3) 0.1162(3) 0.2221(2) 0.032(2) Uani 1 1 d . . . . .
O45 O 0.6120(3) 1.4320(3) 0.4722(2) 0.036(2) Uani 1 1 d . . . . .
O36 O 0.5468(3) 0.4944(3) 0.52340(17) 0.0227(19) Uani 1 1 d . . . . .
O16 O 0.8457(4) 0.4320(4) 0.3346(3) 0.050(3) Uani 1 1 d . . . . .
O28 O 0.7394(4) 0.4503(4) 0.3432(3) 0.056(3) Uani 1 1 d . . . . .
O30 O 0.5421(5) 0.3416(4) 0.1447(2) 0.065(4) Uani 1 1 d . . . . .
O42 O 0.7300(4) 1.1111(4) 0.3514(3) 0.060(3) Uani 1 1 d . . . . .
O31 O 0.4736(4) 0.3423(5) 0.2974(2) 0.077(4) Uani 1 1 d . . . . .
C87 C 0.5846(6) 0.7170(5) 0.4547(3) 0.046(4) Uani 1 1 d . . . . .
H87 H 0.573069 0.730081 0.474524 0.055 Uiso 1 1 calc R U . . .
O41 O 0.6621(4) 0.9656(3) 0.3453(2) 0.043(3) Uani 1 1 d . . . . .
O43 O 0.7949(4) 1.0878(4) 0.3750(3) 0.051(3) Uani 1 1 d . . . . .
O10 O 0.8083(4) 0.4971(4) 0.3876(2) 0.047(3) Uani 1 1 d . . . . .
O11 O 0.7413(4) 0.5141(4) 0.4156(2) 0.049(3) Uani 1 1 d . . . . .
O23 O 0.8660(4) 0.5410(3) 0.3307(2) 0.043(3) Uani 1 1 d . . . . .
O18 O 1.000000 0.000000 0.5787(3) 0.050(4) Uani 1 2 d S T P . .
O57 O 0.6577(4) 0.5293(4) 0.3264(2) 0.052(3) Uani 1 1 d . . . . .
O19 O 0.9910(4) 0.6562(4) 0.5867(2) 0.049(3) Uani 1 1 d . . . . .
O34 O 0.4416(4) 0.2177(4) 0.1531(3) 0.055(3) Uani 1 1 d . . . . .
C112 C 0.6127(6) 1.1694(5) 0.3567(3) 0.041(4) Uani 1 1 d . . . . .
H112 H 0.639642 1.154369 0.364927 0.049 Uiso 1 1 calc R U . . .
O27 O 0.6723(4) 0.4324(4) 0.3660(3) 0.060(3) Uani 1 1 d . . . . .
O52 O 0.4183(3) 1.4134(3) 0.51257(19) 0.034(2) Uani 1 1 d . . . . .
O15 O 0.9197(4) 0.4424(3) 0.3165(2) 0.044(3) Uani 1 1 d . . . . .
O47 O 0.6351(4) 1.0813(4) 0.3320(2) 0.045(3) Uani 1 1 d . . . . .
O51 O 0.5139(4) 1.3592(4) 0.5146(3) 0.058(3) Uani 1 1 d . . . . .
O24 O 0.5398(4) 0.1835(3) 0.1949(2) 0.037(2) Uani 1 1 d . . . . .
O21 O 0.8918(4) 0.6971(4) 0.4461(2) 0.063(4) Uani 1 1 d . . . . .
O2 O 1.2392(4) 0.0533(3) 0.8540(2) 0.038(2) Uani 1 1 d . . . . .
C111 C 0.5838(5) 1.1464(5) 0.3332(3) 0.032(3) Uani 1 1 d . . . . .
C14 C 1.0857(5) 0.3883(5) 0.7532(3) 0.030(3) Uani 1 1 d . . . . .
C25 C 0.8126(6) 0.5150(7) 0.4455(3) 0.056(4) Uani 1 1 d D U . . .
O39 O 0.5911(4) 0.7948(3) 0.4350(2) 0.057(3) Uani 1 1 d . . . . .
C10 C 1.1608(5) 0.3717(5) 0.7843(3) 0.037(3) Uani 1 1 d . U . . .
H10 H 1.170163 0.402766 0.780052 0.044 Uiso 1 1 calc R U . . .
C68 C 0.5255(5) 0.3089(5) 0.1618(3) 0.033(3) Uani 1 1 d . . . . .
C54 C 0.5621(4) 0.1573(5) 0.2162(3) 0.026(3) Uani 1 1 d . . . . .
N1 N 0.6188(6) 0.5350(6) 0.2761(3) 0.068(4) Uani 1 1 d . U . . .
C126 C 0.3465(4) 1.3623(5) 0.5452(3) 0.028(3) Uani 1 1 d . . . . .
H126 H 0.373116 1.345362 0.538371 0.033 Uiso 1 1 calc R U . . .
C102 C 0.7396(5) 1.2031(5) 0.3803(4) 0.043(4) Uani 1 1 d . . . . .
H102 H 0.716899 1.199832 0.363502 0.052 Uiso 1 1 calc R U . . .
C127 C 0.3141(5) 1.3403(5) 0.5649(3) 0.040(4) Uani 1 1 d . . . . .
H127 H 0.317880 1.308602 0.570920 0.048 Uiso 1 1 calc R U . . .
C134 C 0.1206(5) 1.3883(5) 0.6397(3) 0.032(3) Uani 1 1 d . . . . .
C86 C 0.5968(5) 0.7464(5) 0.4286(3) 0.034(3) Uani 1 1 d . . . . .
O26 O 0.7124(4) 0.2394(4) 0.2901(3) 0.074(4) Uani 1 1 d . . . . .
C97 C 0.7704(5) 1.1651(5) 0.3869(3) 0.033(3) Uani 1 1 d . . . . .
C4 C 1.2183(6) 0.2009(6) 0.8594(4) 0.049(4) Uani 1 1 d . . . . .
H4 H 1.218127 0.217221 0.879636 0.058 Uiso 1 1 calc R U . . .
C75 C 0.4964(6) 0.3738(6) 0.3176(4) 0.052(5) Uani 1 1 d . . . . .
O49 O 0.5475(5) 1.2801(4) 0.3673(2) 0.074(4) Uani 1 1 d . . . . .
C123 C 0.5246(5) 1.3176(6) 0.5062(3) 0.037(4) Uani 1 1 d . . . . .
C116 C 0.5440(5) 1.1685(5) 0.3211(3) 0.039(4) Uani 1 1 d . . . . .
H116 H 0.524847 1.153682 0.305171 0.047 Uiso 1 1 calc R U . . .
C15 C 0.9492(5) 0.4283(5) 0.6372(3) 0.028(3) Uani 1 1 d . . . . .
O3 O 1.2040(5) 0.2728(4) 0.8323(3) 0.076(4) Uani 1 1 d . . . . .
C56 C 0.6315(5) 0.1537(5) 0.2543(3) 0.033(3) Uani 1 1 d . U . . .
H56 H 0.627625 0.120902 0.254463 0.039 Uiso 1 1 calc R U . . .
C28 C 0.9626(5) 0.1807(5) 0.5115(3) 0.035(3) Uani 1 1 d . . . . .
C114 C 0.5597(7) 1.2344(5) 0.3561(3) 0.050(5) Uani 1 1 d . . . . .
C66 C 0.6709(6) 0.2985(6) 0.3238(4) 0.052(4) Uani 1 1 d . . . . .
H66 H 0.645258 0.278153 0.326661 0.062 Uiso 1 1 calc R U . . .
C121 C 0.5284(5) 1.2610(5) 0.4582(3) 0.042(4) Uani 1 1 d . . . . .
H121 H 0.520469 1.236922 0.473118 0.051 Uiso 1 1 calc R U . . .
C60 C 0.6059(6) 0.2298(5) 0.2362(3) 0.044(3) Uani 1 1 d . U . . .
H60 H 0.584974 0.248977 0.224220 0.053 Uiso 1 1 calc R U . . .
C666 C 0.9026(6) 0.5595(5) 0.3431(3) 0.037(4) Uani 1 1 d . . . . .
C92 C 0.6157(5) 0.9056(5) 0.3678(3) 0.031(3) Uani 1 1 d . . . . .
C7 C 1.2217(6) 0.1522(5) 0.7982(4) 0.045(4) Uani 1 1 d . . . . .
H7 H 1.223218 0.136043 0.777836 0.054 Uiso 1 1 calc R U . . .
C135 C 0.1186(6) 1.3638(6) 0.6103(3) 0.053(4) Uani 1 1 d . U . . .
H135 H 0.089386 1.356322 0.600784 0.063 Uiso 1 1 calc R U . . .
C78 C 0.5388(5) 0.4377(5) 0.3616(3) 0.029(3) Uani 1 1 d . . . . .
C69 C 0.5116(5) 0.3175(5) 0.1973(3) 0.035(3) Uani 1 1 d . . . . .
C63 C 0.7479(6) 0.3572(5) 0.3162(4) 0.046(4) Uani 1 1 d . . . . .
H63 H 0.774061 0.377152 0.314163 0.055 Uiso 1 1 calc R U . . .
C3 C 1.2270(5) 0.1525(5) 0.8582(4) 0.040(4) Uani 1 1 d . . . . .
H3 H 1.231558 0.136086 0.878144 0.048 Uiso 1 1 calc R U . . .
C124 C 0.3773(5) 1.4318(5) 0.5138(3) 0.030(3) Uani 1 1 d . . . . .
O44 O 0.7796(5) 1.2897(4) 0.4427(4) 0.090(5) Uani 1 1 d . . . . .
C95 C 0.6226(5) 0.9460(5) 0.3438(3) 0.035(3) Uani 1 1 d . . . . .
C76 C 0.4708(5) 0.3931(6) 0.3436(3) 0.048(4) Uani 1 1 d . . . . .
H76 H 0.438842 0.385515 0.345913 0.057 Uiso 1 1 calc R U . . .
C136 C 0.1614(6) 1.3496(6) 0.5941(4) 0.059(4) Uani 1 1 d . U . . .
H136 H 0.160323 1.333327 0.573764 0.071 Uiso 1 1 calc R U . . .
C122 C 0.5341(6) 1.2511(5) 0.4247(4) 0.049(4) Uani 1 1 d . . . . .
H122 H 0.530211 1.220114 0.417129 0.059 Uiso 1 1 calc R U . . .
C106 C 0.6818(5) 1.3971(5) 0.4491(3) 0.040(4) Uani 1 1 d . . . . .
C117 C 0.5456(6) 1.2864(5) 0.4020(3) 0.047(4) Uani 1 1 d . . . . .
C81 C 0.5620(5) 0.4702(5) 0.3860(3) 0.029(3) Uani 1 1 d . . . . .
C52 C 0.8579(6) 0.6120(6) 0.3820(4) 0.051(4) Uani 1 1 d . . . . .
H52 H 0.829991 0.601577 0.371970 0.061 Uiso 1 1 calc R U . . .
C119 C 0.5452(5) 1.3431(5) 0.4460(3) 0.038(4) Uani 1 1 d . . . . .
H119 H 0.548206 1.374420 0.452963 0.046 Uiso 1 1 calc R U . . .
C131 C 0.2031(6) 1.3599(6) 0.6083(4) 0.053(4) Uani 1 1 d . U . . .
O54 O 0.2448(4) 1.3399(4) 0.5966(4) 0.082(4) Uani 1 1 d . U . . .
C98 C 0.8042(6) 1.1723(5) 0.4117(4) 0.043(4) Uani 1 1 d . . . . .
H98 H 0.826362 1.148537 0.415768 0.052 Uiso 1 1 calc R U . . .
C115 C 0.5327(6) 1.2137(6) 0.3331(3) 0.052(5) Uani 1 1 d . . . . .
H115 H 0.506024 1.229325 0.324877 0.062 Uiso 1 1 calc R U . . .
C12 C 1.1041(5) 0.3105(5) 0.7794(4) 0.042(3) Uani 1 1 d . U . . .
H12 H 1.075933 0.298942 0.770435 0.051 Uiso 1 1 calc R U . . .
C137 C 0.0764(5) 1.3995(6) 0.6592(3) 0.039(4) Uani 1 1 d . . . . .
C41 C 0.9842(5) 0.6949(5) 0.5715(3) 0.031(3) Uani 1 1 d . . . . .
C94 C 0.5729(6) 0.8345(6) 0.3827(4) 0.056(5) Uani 1 1 d . . . . .
H94 H 0.549055 0.812454 0.378378 0.067 Uiso 1 1 calc R U . . .
C34 C 0.9241(7) 0.2815(6) 0.3668(4) 0.059(4) Uani 1 1 d . U . . .
C89 C 0.6012(6) 0.8302(5) 0.4108(3) 0.038(4) Uani 1 1 d . . . . .
C110 C 0.5964(5) 1.0970(5) 0.3224(3) 0.028(3) Uani 1 1 d . . . . .
C24 C 0.7925(8) 0.5217(8) 0.4750(4) 0.079(5) Uani 1 1 d D U . . .
H24 H 0.759553 0.521353 0.476792 0.095 Uiso 1 1 calc R U . . .
C101 C 0.7420(6) 1.2443(6) 0.3977(5) 0.061(5) Uani 1 1 d . . . . .
H101 H 0.722049 1.269427 0.392169 0.073 Uiso 1 1 calc R U . . .
C80 C 0.5429(6) 0.3853(6) 0.3130(4) 0.053(5) Uani 1 1 d . . . . .
H80 H 0.560538 0.371404 0.295895 0.063 Uiso 1 1 calc R U . . .
C171 C 0.9527(8) 0.1650(6) 0.4496(3) 0.076(5) Uani 1 1 d . U . . .
H171 H 0.957383 0.132956 0.454183 0.091 Uiso 1 1 calc R U . . .
C1 C 1.2447(5) 0.0779(5) 0.8279(3) 0.035(3) Uani 1 1 d . . . . .
C128 C 0.2745(6) 1.3665(5) 0.5760(4) 0.051(4) Uani 1 1 d . U . . .
C47 C 0.9514(7) 0.6543(6) 0.5215(3) 0.060(5) Uani 1 1 d . . . . .
H47 H 0.961201 0.625747 0.531044 0.072 Uiso 1 1 calc R U . . .
C90 C 0.6336(7) 0.8630(6) 0.4183(4) 0.057(5) Uani 1 1 d . . . . .
H90 H 0.650422 0.861341 0.438326 0.069 Uiso 1 1 calc R U . . .
C8 C 1.1755(6) 0.2977(5) 0.8109(4) 0.046(4) Uani 1 1 d . U . . .
C99 C 0.8062(6) 1.2133(5) 0.4305(4) 0.049(4) Uani 1 1 d . . . . .
H99 H 0.828540 1.216863 0.447482 0.059 Uiso 1 1 calc R U . . .
C31 C 0.9426(8) 0.2580(6) 0.4354(4) 0.076(5) Uani 1 1 d . U . . .
H31 H 0.939497 0.290125 0.430647 0.091 Uiso 1 1 calc R U . . .
C46 C 0.9283(8) 0.6527(6) 0.4914(4) 0.071(6) Uani 1 1 d . . . . .
H46 H 0.920989 0.623641 0.481617 0.085 Uiso 1 1 calc R U . . .
C129 C 0.2683(5) 1.4127(5) 0.5669(4) 0.046(4) Uani 1 1 d . . . . .
H129 H 0.242287 1.430293 0.574080 0.055 Uiso 1 1 calc R U . . .
C118 C 0.5511(6) 1.3328(5) 0.4129(3) 0.044(4) Uani 1 1 d . . . . .
H118 H 0.558762 1.356663 0.397674 0.053 Uiso 1 1 calc R U . . .
C32 C 0.9417(7) 0.2257(5) 0.4102(3) 0.052(5) Uani 1 1 d . . . . .
C51 C 0.8997(5) 0.5943(5) 0.3708(3) 0.035(4) Uani 1 1 d . . . . .
C133 C 0.1634(6) 1.4018(7) 0.6534(4) 0.059(4) Uani 1 1 d . U . . .
H133 H 0.164633 1.420704 0.672476 0.070 Uiso 1 1 calc R U . . .
C77 C 0.4914(5) 0.4233(5) 0.3658(3) 0.034(4) Uani 1 1 d . . . . .
H77 H 0.474069 0.434477 0.384043 0.041 Uiso 1 1 calc R U . . .
C57 C 0.6689(5) 0.1735(5) 0.2726(3) 0.037(3) Uani 1 1 d . U . . .
H57 H 0.690093 0.154344 0.284297 0.045 Uiso 1 1 calc R U . . .
C70 C 0.4915(6) 0.2828(6) 0.2179(4) 0.052(4) Uani 1 1 d . . . . .
H70 H 0.484789 0.253060 0.208944 0.063 Uiso 1 1 calc R U . . .
C91 C 0.6415(5) 0.8985(5) 0.3964(3) 0.044(4) Uani 1 1 d . . . . .
H91 H 0.666190 0.919417 0.400941 0.053 Uiso 1 1 calc R U . . .
C16 C 0.9323(6) 0.4577(6) 0.6084(3) 0.044(4) Uani 1 1 d . . . . .
C44 C 0.9248(6) 0.7361(5) 0.4920(3) 0.048(4) Uani 1 1 d . . . . .
H44 H 0.916317 0.764547 0.481855 0.057 Uiso 1 1 calc R U . . .
C71 C 0.4817(6) 0.2915(6) 0.2506(3) 0.056(5) Uani 1 1 d . . . . .
H71 H 0.471230 0.267050 0.264360 0.067 Uiso 1 1 calc R U . . .
C2 C 1.2292(5) 0.1280(5) 0.8281(3) 0.036(3) Uani 1 1 d . . . . .
C49 C 0.9389(6) 0.6447(7) 0.4124(4) 0.064(6) Uani 1 1 d . . . . .
H49 H 0.966449 0.655276 0.422845 0.077 Uiso 1 1 calc R U . . .
N2 N 0.3653(5) 0.2364(5) 0.1640(4) 0.062(4) Uani 1 1 d . . . . .
C40 C 0.8873(6) 0.4176(5) 0.3304(3) 0.037(4) Uani 1 1 d . . . . .
C108 C 0.7045(8) 1.3160(6) 0.4589(6) 0.091(7) Uani 1 1 d . . . . .
H108 H 0.698024 1.285774 0.467094 0.109 Uiso 1 1 calc R U . . .
C138 C 0.6213(6) 0.5281(6) 0.3081(4) 0.060(5) Uani 1 1 d . . . . .
H138 H 0.592818 0.521416 0.318847 0.072 Uiso 1 1 calc R U . . .
C36 C 0.9462(7) 0.3532(7) 0.3388(5) 0.086(8) Uani 1 1 d . . . . .
H36 H 0.969292 0.370888 0.327709 0.103 Uiso 1 1 calc R U . . .
C23 C 0.8211(8) 0.5295(8) 0.5047(4) 0.078(5) Uani 1 1 d D U . . .
H23 H 0.806592 0.533686 0.525437 0.093 Uiso 1 1 calc R U . . .
C22 C 0.8670(8) 0.5307(7) 0.5021(4) 0.077(4) Uani 1 1 d D U . . .
C62 C 0.7489(6) 0.3133(6) 0.3011(4) 0.052(5) Uani 1 1 d . . . . .
H62 H 0.775314 0.303532 0.288965 0.062 Uiso 1 1 calc R U . . .
C48 C 0.8963(6) 0.6603(6) 0.4222(3) 0.047(4) Uani 1 1 d . . . . .
C50 C 0.9407(6) 0.6126(7) 0.3865(4) 0.066(5) Uani 1 1 d . . . . .
H50 H 0.970224 0.602436 0.379039 0.079 Uiso 1 1 calc R U . . .
C96 C 0.7651(5) 1.1190(6) 0.3700(3) 0.044(4) Uani 1 1 d . . . . .
C105 C 0.7230(6) 1.4044(7) 0.4326(4) 0.063(5) Uani 1 1 d . . . . .
H105 H 0.729287 1.433855 0.422962 0.075 Uiso 1 1 calc R U . . .
C104 C 0.7573(8) 1.3668(8) 0.4299(4) 0.075(6) Uani 1 1 d . . . . .
H104 H 0.786298 1.371435 0.419304 0.089 Uiso 1 1 calc R U . . .
C19 C 0.9039(8) 0.5135(6) 0.5559(4) 0.079(5) Uani 1 1 d . U . . .
C59 C 0.6432(6) 0.2500(6) 0.2544(4) 0.054(4) Uani 1 1 d . U . . .
H59 H 0.647720 0.282683 0.254030 0.065 Uiso 1 1 calc R U . . .
C141 C 0.4020(7) 0.2331(6) 0.1439(5) 0.062(5) Uani 1 1 d . . . . .
H141 H 0.398377 0.242621 0.121684 0.075 Uiso 1 1 calc R U . . .
C172 C 0.8880(8) 0.5256(8) 0.4729(5) 0.081(5) Uani 1 1 d D U . . .
H172 H 0.920851 0.527317 0.471125 0.098 Uiso 1 1 calc R U . . .
C140 C 0.6617(8) 0.5435(9) 0.2569(5) 0.106(8) Uani 1 1 d . U . . .
H14A H 0.685733 0.556520 0.271297 0.159 Uiso 1 1 calc R U . . .
H14B H 0.655077 0.565457 0.239079 0.159 Uiso 1 1 calc R U . . .
H14C H 0.672787 0.514091 0.247551 0.159 Uiso 1 1 calc R U . . .
C21 C 0.9093(8) 0.4382(6) 0.5816(4) 0.075(5) Uani 1 1 d . U . . .
H21 H 0.904378 0.405543 0.580811 0.090 Uiso 1 1 calc R U . . .
C53 C 0.8547(7) 0.6444(6) 0.4074(4) 0.068(6) Uani 1 1 d . . . . .
H53 H 0.825315 0.655583 0.414569 0.081 Uiso 1 1 calc R U . . .
C33 C 0.9446(9) 0.1774(6) 0.4174(4) 0.081(5) Uani 1 1 d . U . . .
H33 H 0.941069 0.154677 0.400655 0.097 Uiso 1 1 calc R U . . .
C35 C 0.9569(8) 0.3091(6) 0.3518(4) 0.074(5) Uani 1 1 d . U . . .
H35 H 0.987864 0.297959 0.350036 0.089 Uiso 1 1 calc R U . . .
C143 C 0.3196(7) 0.2524(8) 0.1507(5) 0.092(7) Uani 1 1 d . . . . .
H14D H 0.309034 0.279596 0.163099 0.137 Uiso 1 1 calc R U . . .
H14E H 0.296761 0.227298 0.152853 0.137 Uiso 1 1 calc R U . . .
H14F H 0.323175 0.260634 0.127489 0.137 Uiso 1 1 calc R U . . .
C20 C 0.8935(8) 0.4660(7) 0.5558(4) 0.088(6) Uani 1 1 d . U . . .
H20 H 0.875872 0.452886 0.538359 0.106 Uiso 1 1 calc R U . . .
C125 C 0.3417(4) 1.4082(4) 0.5351(3) 0.023(3) Uani 1 1 d . . . . .
C55 C 0.6005(5) 0.1805(5) 0.2361(3) 0.032(3) Uani 1 1 d . U . . .
C83 C 0.6054(5) 0.6492(5) 0.4216(3) 0.026(3) Uani 1 1 d . . . . .
C42 C 0.9608(5) 0.6948(5) 0.5382(3) 0.030(3) Uani 1 1 d . . . . .
C11 C 1.1180(5) 0.3563(5) 0.7727(3) 0.033(3) Uani 1 1 d . U . . .
C82 C 0.6133(5) 0.5972(5) 0.4190(3) 0.027(3) Uani 1 1 d . . . . .
C37 C 0.9007(5) 0.3708(5) 0.3426(3) 0.041(4) Uani 1 1 d . . . . .
C113 C 0.6012(6) 1.2142(5) 0.3676(3) 0.049(4) Uani 1 1 d . . . . .
H113 H 0.620836 1.230395 0.382431 0.059 Uiso 1 1 calc R U . . .
C65 C 0.6698(6) 0.3415(5) 0.3385(4) 0.042(4) Uani 1 1 d . . . . .
H65 H 0.643770 0.350794 0.351341 0.051 Uiso 1 1 calc R U . . .
C84 C 0.6173(5) 0.6785(5) 0.3957(3) 0.034(3) Uani 1 1 d . . . . .
H84 H 0.628806 0.665583 0.375767 0.041 Uiso 1 1 calc R U . . .
C130 C 0.3031(5) 1.4321(6) 0.5461(3) 0.043(4) Uani 1 1 d . . . . .
H130 H 0.299556 1.463503 0.539452 0.052 Uiso 1 1 calc R U . . .
C29 C 0.9546(5) 0.1961(4) 0.4758(3) 0.029(3) Uani 1 1 d . . . . .
C64 C 0.7089(5) 0.3722(5) 0.3341(3) 0.029(3) Uani 1 1 d . . . . .
C45 C 0.9159(6) 0.6938(5) 0.4756(3) 0.041(4) Uani 1 1 d . . . . .
C9 C 1.1903(6) 0.3424(5) 0.8021(4) 0.045(3) Uani 1 1 d . U . . .
H9 H 1.220408 0.352790 0.808216 0.055 Uiso 1 1 calc R U . . .
O14 O 0.9378(6) 0.2366(4) 0.3756(3) 0.092(5) Uani 1 1 d . . . . .
C72 C 0.4873(6) 0.3367(6) 0.2635(3) 0.046(4) Uani 1 1 d . . . . .
C67 C 0.7058(5) 0.4196(5) 0.3492(3) 0.033(3) Uani 1 1 d . . . . .
C43 C 0.9465(6) 0.7368(5) 0.5238(3) 0.042(4) Uani 1 1 d . . . . .
H43 H 0.951107 0.765389 0.534931 0.051 Uiso 1 1 calc R U . . .
C85 C 0.6123(5) 0.7282(5) 0.3987(3) 0.037(4) Uani 1 1 d . . . . .
H85 H 0.619330 0.748072 0.380764 0.044 Uiso 1 1 calc R U . . .
O9 O 0.8923(6) 0.5464(5) 0.5306(3) 0.108(5) Uani 1 1 d . U . . .
C27 C 0.7854(5) 0.5082(5) 0.4140(3) 0.032(3) Uani 1 1 d . . . . .
C109 C 0.6450(6) 1.4371(5) 0.4516(3) 0.039(4) Uani 1 1 d . . . . .
C30 C 0.9480(7) 0.2427(6) 0.4687(4) 0.060(5) Uani 1 1 d . . . . .
H30 H 0.947147 0.264751 0.486022 0.071 Uiso 1 1 calc R U . . .
C120 C 0.5347(5) 1.3082(5) 0.4699(3) 0.032(3) Uani 1 1 d . . . . .
C93 C 0.5806(6) 0.8720(6) 0.3612(3) 0.045(4) Uani 1 1 d . . . . .
H93 H 0.562178 0.874990 0.341953 0.054 Uiso 1 1 calc R U . . .
C88 C 0.5891(5) 0.6689(5) 0.4519(3) 0.037(4) Uani 1 1 d . . . . .
H88 H 0.581461 0.649394 0.469953 0.045 Uiso 1 1 calc R U . . .
C6 C 1.2119(5) 0.2014(6) 0.7988(4) 0.047(4) Uani 1 1 d . . . . .
H6 H 1.206874 0.218094 0.778944 0.056 Uiso 1 1 calc R U . . .
C103 C 0.7457(8) 1.3253(6) 0.4431(5) 0.067(6) Uani 1 1 d . . . . .
C18 C 0.9298(8) 0.5337(6) 0.5815(4) 0.073(5) Uani 1 1 d . U . . .
H18 H 0.938112 0.565676 0.580946 0.087 Uiso 1 1 calc R U . . .
C17 C 0.9429(7) 0.5053(5) 0.6075(3) 0.068(5) Uani 1 1 d . U . . .
H17 H 0.959482 0.518629 0.625391 0.082 Uiso 1 1 calc R U . . .
C58 C 0.6732(6) 0.2219(5) 0.2729(4) 0.047(4) Uani 1 1 d . U . . .
C38 C 0.8683(7) 0.3428(6) 0.3596(4) 0.063(5) Uani 1 1 d . . . . .
H38 H 0.837840 0.354411 0.363265 0.076 Uiso 1 1 calc R U . . .
C39 C 0.8798(8) 0.2984(6) 0.3711(4) 0.070(4) Uani 1 1 d . U . . .
H39 H 0.857001 0.279982 0.381841 0.084 Uiso 1 1 calc R U . . .
C74 C 0.5156(6) 0.3619(5) 0.2104(3) 0.054(5) Uani 1 1 d . . . . .
H74 H 0.526091 0.386724 0.196887 0.064 Uiso 1 1 calc R U . . .
C61 C 0.7093(5) 0.2834(5) 0.3044(4) 0.041(4) Uani 1 1 d . . . . .
C13 C 1.1321(6) 0.2811(6) 0.7998(4) 0.055(4) Uani 1 1 d . U . . .
H13 H 1.121613 0.250965 0.805727 0.066 Uiso 1 1 calc R U . . .
C132 C 0.2045(5) 1.3864(6) 0.6379(4) 0.055(4) Uani 1 1 d . U . . .
H132 H 0.233775 1.393892 0.647328 0.067 Uiso 1 1 calc R U . . .
C26 C 0.8608(8) 0.5176(7) 0.4451(4) 0.077(5) Uani 1 1 d D U . . .
H26 H 0.876180 0.513741 0.424642 0.092 Uiso 1 1 calc R U . . .
C100 C 0.7741(6) 1.2488(5) 0.4235(4) 0.049(4) Uani 1 1 d . . . . .
C79 C 0.5637(6) 0.4184(5) 0.3346(4) 0.046(4) Uani 1 1 d . . . . .
H79 H 0.594837 0.427867 0.330805 0.056 Uiso 1 1 calc R U . . .
C73 C 0.5044(6) 0.3704(7) 0.2437(4) 0.059(5) Uani 1 1 d . . . . .
H73 H 0.508909 0.400710 0.252392 0.070 Uiso 1 1 calc R U . . .
C5 C 1.2099(6) 0.2239(5) 0.8294(4) 0.049(4) Uani 1 1 d . . . . .
C107 C 0.6712(7) 1.3531(6) 0.4629(6) 0.090(7) Uani 1 1 d . . . . .
H107 H 0.642972 1.348158 0.474479 0.108 Uiso 1 1 calc R U . . .
C139 C 0.5752(9) 0.5306(11) 0.2563(6) 0.143(10) Uani 1 1 d . U . . .
H13A H 0.548359 0.529064 0.271027 0.214 Uiso 1 1 calc R U . . .
H13B H 0.576664 0.502236 0.242967 0.214 Uiso 1 1 calc R U . . .
H13C H 0.572132 0.557664 0.241765 0.214 Uiso 1 1 calc R U . . .
C142 C 0.3686(9) 0.2201(9) 0.1977(5) 0.103(8) Uani 1 1 d . . . . .
H14G H 0.382649 0.189033 0.197948 0.155 Uiso 1 1 calc R U . . .
H14H H 0.337478 0.218658 0.207370 0.155 Uiso 1 1 calc R U . . .
H14I H 0.388016 0.241522 0.210432 0.155 Uiso 1 1 calc R U . . .

loop_
_atom_site_aniso_label
_atom_site_aniso_U_11
_atom_site_aniso_U_22
_atom_site_aniso_U_33
_atom_site_aniso_U_23
_atom_site_aniso_U_13
_atom_site_aniso_U_12
Y4 0.0206(6) 0.0207(6) 0.0209(5) -0.0044(4) 0.0016(4) -0.0002(5)
Y1 0.0215(6) 0.0199(6) 0.0198(5) -0.0040(4) 0.0001(4) -0.0006(5)
Y6 0.0257(7) 0.0267(7) 0.0265(5) -0.0037(4) -0.0060(5) 0.0022(6)
Y5 0.0294(7) 0.0199(7) 0.0215(4) 0.0015(4) -0.0046(4) -0.0032(5)
Y8 0.0246(7) 0.0259(7) 0.0173(5) -0.0023(4) 0.0024(4) -0.0061(5)
Y3 0.0246(7) 0.0273(7) 0.0302(5) -0.0002(5) 0.0016(4) -0.0030(6)
Y7 0.0215(6) 0.0283(7) 0.0185(4) 0.0026(4) 0.0000(4) -0.0035(5)
Y2 0.0284(7) 0.0232(7) 0.0269(5) -0.0026(4) 0.0007(5) -0.0003(6)
O6 0.014(4) 0.019(5) 0.013(3) -0.001(3) 0.004(3) 0.006(4)
O56 0.036(6) 0.054(7) 0.029(4) -0.016(4) 0.012(4) -0.007(5)
O48 0.030(6) 0.031(6) 0.064(6) -0.029(5) -0.019(5) -0.003(5)
O7 0.050(7) 0.029(6) 0.025(4) -0.001(4) -0.012(4) 0.000(5)
O22 0.043(7) 0.071(8) 0.027(4) -0.019(5) 0.014(4) -0.013(6)
O53 0.030(6) 0.042(7) 0.039(5) 0.016(4) -0.002(4) -0.010(5)
O38 0.058(8) 0.028(6) 0.051(6) 0.001(4) 0.017(5) -0.010(5)
O20 0.050(7) 0.033(6) 0.024(4) -0.008(4) -0.001(4) -0.010(5)
O40 0.036(6) 0.048(7) 0.031(4) 0.015(4) -0.008(4) 0.009(5)
O12 0.058(7) 0.032(6) 0.041(5) 0.009(4) -0.004(5) 0.011(5)
O33 0.034(6) 0.033(6) 0.031(4) -0.003(4) 0.006(4) -0.004(5)
O29 0.069(8) 0.023(6) 0.037(5) -0.014(4) -0.002(5) -0.004(5)
O50 0.067(8) 0.065(8) 0.028(5) 0.004(5) 0.013(5) -0.015(6)
O55 0.020(6) 0.053(7) 0.058(6) -0.007(5) 0.011(4) -0.009(5)
O13 0.074(8) 0.033(6) 0.033(5) 0.002(4) -0.015(5) 0.000(6)
O1 0.046(7) 0.043(7) 0.058(6) 0.010(5) 0.008(5) 0.019(6)
O37 0.043(6) 0.020(5) 0.028(4) 0.002(4) 0.000(4) -0.008(4)
O32 0.035(6) 0.054(7) 0.020(4) -0.016(4) 0.006(4) -0.018(5)
O46 0.036(6) 0.028(6) 0.040(5) 0.000(4) -0.002(4) -0.005(5)
O17 0.017(5) 0.028(5) 0.014(3) -0.003(3) -0.005(3) 0.006(4)
O35 0.019(5) 0.030(5) 0.023(4) 0.000(3) -0.004(3) -0.016(4)
O8 0.034(6) 0.028(6) 0.042(5) -0.001(4) -0.010(4) -0.008(5)
O4 0.047(7) 0.015(5) 0.043(5) 0.005(4) 0.009(4) 0.008(5)
O5 0.045(7) 0.033(6) 0.037(5) 0.004(4) -0.008(4) 0.015(5)
O25 0.033(6) 0.020(6) 0.044(5) 0.009(4) -0.008(4) -0.015(4)
O45 0.039(6) 0.032(6) 0.036(5) -0.003(4) 0.005(4) -0.005(5)
O36 0.020(5) 0.024(5) 0.024(4) -0.006(3) -0.001(3) -0.003(4)
O16 0.034(7) 0.050(7) 0.067(7) 0.013(5) 0.009(5) 0.000(6)
O28 0.067(8) 0.029(6) 0.072(7) -0.001(5) -0.002(6) -0.018(6)
O30 0.124(11) 0.032(7) 0.039(5) 0.002(5) 0.000(6) -0.025(7)
O42 0.047(8) 0.046(8) 0.087(8) 0.008(6) -0.026(6) -0.012(6)
O31 0.080(9) 0.104(11) 0.048(6) -0.057(6) 0.030(6) -0.057(8)
C87 0.075(13) 0.028(9) 0.034(7) 0.002(6) 0.017(7) 0.000(8)
O41 0.044(7) 0.038(6) 0.048(5) 0.012(5) -0.007(5) -0.009(5)
O43 0.049(7) 0.031(6) 0.074(7) -0.006(5) -0.013(6) 0.009(6)
O10 0.050(7) 0.066(8) 0.025(4) 0.000(4) -0.004(4) -0.001(6)
O11 0.027(6) 0.072(8) 0.048(5) 0.011(5) -0.005(5) -0.014(6)
O23 0.047(7) 0.038(7) 0.045(5) -0.003(5) -0.013(5) -0.012(5)
O18 0.052(10) 0.079(12) 0.020(6) 0.000 0.000 0.004(9)
O57 0.049(7) 0.082(9) 0.024(4) 0.011(5) 0.000(5) -0.016(6)
O19 0.067(8) 0.040(7) 0.041(5) 0.005(5) -0.018(5) -0.007(6)
O34 0.037(7) 0.042(7) 0.086(8) -0.001(6) 0.008(6) 0.012(6)
C112 0.057(11) 0.017(8) 0.049(8) -0.019(6) -0.014(7) 0.008(7)
O27 0.051(8) 0.051(8) 0.077(7) -0.018(6) 0.006(6) -0.001(6)
O52 0.032(6) 0.040(6) 0.030(4) -0.011(4) 0.001(4) -0.007(5)
O15 0.051(7) 0.032(6) 0.048(5) 0.019(5) 0.005(5) 0.010(5)
O47 0.029(6) 0.052(7) 0.055(6) -0.013(5) -0.013(5) 0.011(5)
O51 0.048(7) 0.072(9) 0.056(6) -0.039(6) 0.003(5) 0.013(6)
O24 0.052(7) 0.029(6) 0.032(4) -0.004(4) -0.016(4) 0.000(5)
O21 0.089(9) 0.061(8) 0.040(5) -0.018(5) -0.038(6) 0.025(7)
O2 0.045(7) 0.022(6) 0.048(5) 0.015(4) 0.007(4) -0.001(5)
C111 0.040(9) 0.020(8) 0.035(6) -0.006(5) 0.003(6) -0.008(7)
C14 0.040(9) 0.022(9) 0.027(6) -0.004(5) -0.004(6) 0.007(7)
C25 0.058(9) 0.081(10) 0.029(6) 0.009(7) -0.012(6) -0.005(8)
O39 0.107(10) 0.017(6) 0.046(5) 0.004(4) 0.022(6) 0.002(6)
C10 0.042(8) 0.018(6) 0.051(6) 0.006(6) -0.001(6) 0.002(6)
C68 0.047(10) 0.033(9) 0.019(6) -0.003(6) -0.012(6) 0.000(7)
C54 0.024(7) 0.028(8) 0.024(5) 0.010(5) -0.005(5) 0.002(6)
N1 0.068(11) 0.098(12) 0.037(7) -0.002(7) -0.012(7) 0.012(9)
C126 0.013(7) 0.025(8) 0.046(7) -0.002(6) -0.001(5) 0.006(6)
C102 0.027(9) 0.031(9) 0.072(10) -0.005(7) -0.027(7) 0.012(7)
C127 0.052(11) 0.022(8) 0.045(7) 0.005(6) 0.017(7) 0.016(7)
C134 0.016(7) 0.035(9) 0.044(7) -0.002(6) 0.006(6) -0.001(6)
C86 0.057(10) 0.019(8) 0.027(6) 0.004(5) 0.004(6) -0.001(7)
O26 0.050(8) 0.038(7) 0.135(11) -0.039(7) -0.054(7) 0.013(6)
C97 0.033(9) 0.018(8) 0.048(7) 0.002(6) -0.010(6) 0.011(7)
C4 0.051(11) 0.043(11) 0.052(8) -0.004(7) 0.005(8) -0.002(9)
C75 0.042(11) 0.070(13) 0.045(8) -0.024(8) -0.004(7) -0.010(9)
O49 0.164(14) 0.028(6) 0.029(5) -0.005(4) 0.004(6) 0.021(7)
C123 0.024(8) 0.053(11) 0.035(7) -0.004(7) 0.019(6) -0.012(7)
C116 0.038(10) 0.037(9) 0.042(7) -0.014(6) -0.012(6) 0.002(8)
C15 0.027(8) 0.025(8) 0.032(6) 0.002(5) 0.005(6) 0.011(6)
O3 0.092(10) 0.025(6) 0.111(9) -0.015(6) -0.068(8) 0.018(6)
C56 0.030(7) 0.022(7) 0.046(6) 0.001(5) -0.013(5) -0.019(6)
C28 0.038(9) 0.032(9) 0.034(7) 0.001(6) -0.009(6) 0.007(7)
C114 0.087(14) 0.031(9) 0.030(7) -0.003(6) 0.011(8) 0.015(9)
C66 0.055(12) 0.033(10) 0.067(9) -0.001(8) -0.006(8) -0.021(9)
C121 0.054(11) 0.019(8) 0.055(8) 0.002(6) 0.006(7) 0.011(7)
C60 0.049(8) 0.026(7) 0.057(7) 0.005(6) -0.030(6) -0.001(6)
C666 0.068(12) 0.026(8) 0.017(5) 0.002(5) 0.000(7) -0.009(8)
C92 0.036(9) 0.023(8) 0.035(6) -0.003(5) -0.003(6) -0.009(7)
C7 0.053(11) 0.031(9) 0.051(8) 0.012(7) -0.012(7) 0.001(8)
C135 0.042(8) 0.070(10) 0.047(7) -0.019(7) 0.016(6) -0.004(8)
C78 0.031(8) 0.034(8) 0.022(5) 0.000(5) -0.002(5) 0.000(7)
C69 0.056(10) 0.021(8) 0.029(6) -0.009(6) 0.000(6) 0.002(7)
C63 0.046(10) 0.029(9) 0.064(9) -0.027(7) 0.003(8) -0.016(8)
C3 0.037(10) 0.019(8) 0.063(9) 0.011(7) 0.000(7) 0.006(7)
C124 0.019(8) 0.044(10) 0.027(6) -0.002(6) 0.006(5) -0.008(7)
O44 0.074(10) 0.046(8) 0.150(12) -0.057(8) -0.057(9) 0.031(7)
C95 0.020(8) 0.036(9) 0.048(7) 0.005(7) 0.003(6) 0.000(7)
C76 0.033(9) 0.069(12) 0.042(7) -0.012(8) 0.010(7) -0.013(9)
C136 0.052(9) 0.067(10) 0.059(8) 0.000(7) 0.027(7) 0.001(8)
C122 0.069(13) 0.026(9) 0.053(8) -0.010(7) -0.003(8) 0.015(8)
C106 0.030(9) 0.038(10) 0.053(8) -0.008(7) 0.000(7) 0.018(8)
C117 0.087(14) 0.022(9) 0.033(7) -0.006(6) 0.013(7) 0.018(8)
C81 0.030(8) 0.029(8) 0.028(6) 0.003(5) 0.002(5) 0.000(7)
C52 0.039(11) 0.050(11) 0.065(10) -0.012(8) -0.023(8) -0.001(8)
C119 0.050(10) 0.024(8) 0.041(7) -0.010(6) 0.010(7) -0.001(7)
C131 0.036(8) 0.049(8) 0.075(8) 0.014(7) 0.040(7) 0.000(7)
O54 0.057(8) 0.049(7) 0.138(10) 0.033(7) 0.067(7) 0.002(6)
C98 0.043(10) 0.028(9) 0.059(9) -0.003(7) -0.007(7) 0.006(8)
C115 0.067(13) 0.054(11) 0.034(7) 0.002(7) 0.003(7) 0.030(9)
C12 0.045(8) 0.020(7) 0.062(7) 0.003(6) -0.014(6) -0.004(6)
C137 0.029(9) 0.061(11) 0.026(6) 0.010(7) 0.005(6) -0.014(8)
C41 0.045(10) 0.021(8) 0.026(6) -0.006(5) -0.003(6) 0.002(7)
C94 0.063(13) 0.044(11) 0.061(10) 0.008(8) 0.017(9) -0.015(9)
C34 0.093(11) 0.030(8) 0.055(7) 0.025(6) 0.005(7) 0.031(8)
C89 0.056(11) 0.027(9) 0.031(6) 0.011(6) 0.014(7) 0.019(8)
C110 0.036(9) 0.021(8) 0.028(6) 0.001(5) -0.003(6) 0.000(7)
C24 0.092(11) 0.103(11) 0.043(7) 0.003(8) -0.012(8) 0.005(10)
C101 0.046(12) 0.033(10) 0.102(14) -0.021(9) -0.038(10) 0.014(9)
C80 0.048(11) 0.063(12) 0.047(8) -0.033(8) -0.004(7) 0.003(9)
C171 0.174(14) 0.024(7) 0.031(6) 0.008(5) -0.011(8) 0.031(8)
C1 0.031(9) 0.020(8) 0.054(8) -0.006(6) 0.004(7) -0.013(7)
C128 0.038(9) 0.032(8) 0.081(9) 0.018(7) 0.042(7) 0.013(7)
C47 0.114(17) 0.029(9) 0.038(8) -0.009(6) -0.016(9) 0.000(10)
C90 0.080(14) 0.046(11) 0.047(8) 0.017(8) -0.026(8) -0.010(10)
C8 0.059(9) 0.023(7) 0.055(7) 0.004(6) -0.020(6) 0.022(7)
C99 0.059(12) 0.028(9) 0.061(9) -0.005(7) -0.025(8) 0.010(8)
C31 0.165(14) 0.021(7) 0.040(6) 0.010(6) -0.015(8) 0.014(8)
C46 0.15(2) 0.020(9) 0.042(8) -0.004(7) -0.026(10) 0.005(11)
C129 0.034(10) 0.034(9) 0.069(9) 0.014(7) 0.023(7) 0.008(8)
C118 0.055(11) 0.037(10) 0.041(7) 0.004(7) 0.017(7) 0.012(8)
C32 0.097(15) 0.026(9) 0.034(7) 0.009(6) 0.012(8) 0.021(9)
C51 0.033(9) 0.049(10) 0.023(6) -0.010(6) -0.002(5) -0.017(8)
C133 0.035(8) 0.074(10) 0.068(8) -0.012(8) 0.025(7) 0.004(8)
C77 0.027(8) 0.058(10) 0.017(5) -0.003(6) 0.009(5) 0.003(7)
C57 0.043(8) 0.016(6) 0.054(7) -0.003(5) -0.002(6) 0.009(6)
C70 0.068(12) 0.044(10) 0.045(8) -0.014(7) 0.003(8) -0.026(9)
C91 0.035(9) 0.044(10) 0.054(8) 0.030(7) -0.021(7) -0.013(8)
C16 0.057(11) 0.047(11) 0.029(6) 0.005(6) -0.015(6) -0.016(8)
C44 0.074(13) 0.027(9) 0.042(7) -0.004(6) -0.026(8) 0.008(8)
C71 0.089(14) 0.054(12) 0.025(6) -0.012(7) 0.006(7) -0.029(10)
C2 0.027(8) 0.028(9) 0.051(8) 0.015(6) 0.003(6) -0.004(7)
C49 0.035(11) 0.084(15) 0.073(11) -0.053(10) -0.012(8) -0.007(10)
N2 0.047(10) 0.058(10) 0.081(10) -0.015(8) 0.007(8) 0.010(8)
C40 0.039(10) 0.036(9) 0.036(7) 0.014(6) 0.011(6) -0.010(8)
C108 0.087(18) 0.020(11) 0.17(2) 0.008(12) 0.003(16) 0.002(11)
C138 0.046(12) 0.076(14) 0.058(10) -0.004(9) 0.012(9) 0.018(10)
C36 0.065(14) 0.076(15) 0.117(16) 0.069(13) 0.046(12) 0.037(12)
C23 0.095(11) 0.109(11) 0.029(6) -0.008(7) -0.012(8) -0.003(10)
C22 0.098(10) 0.078(9) 0.055(7) 0.014(7) -0.053(8) -0.004(9)
C62 0.032(10) 0.056(12) 0.068(10) -0.031(8) 0.003(7) -0.008(8)
C48 0.053(11) 0.064(12) 0.025(6) -0.013(7) -0.022(7) -0.017(9)
C50 0.037(11) 0.103(16) 0.057(9) -0.027(10) -0.003(8) -0.009(10)
C96 0.032(10) 0.048(11) 0.050(8) 0.009(7) -0.013(7) 0.014(8)
C105 0.049(12) 0.059(13) 0.080(11) 0.000(9) 0.020(9) 0.019(10)
C104 0.079(16) 0.082(17) 0.063(11) 0.002(10) 0.022(10) 0.009(13)
C19 0.137(15) 0.048(10) 0.052(8) 0.011(8) -0.055(9) -0.006(11)
C59 0.069(9) 0.026(7) 0.069(8) -0.005(6) -0.027(7) 0.001(7)
C141 0.063(14) 0.048(12) 0.076(11) -0.002(9) 0.012(10) 0.026(10)
C172 0.077(10) 0.098(11) 0.070(8) 0.011(8) -0.035(8) -0.011(9)
C140 0.108(18) 0.15(2) 0.055(11) 0.012(12) 0.006(11) -0.034(16)
C21 0.132(13) 0.036(9) 0.057(8) 0.010(7) -0.054(9) -0.010(9)
C53 0.072(14) 0.057(13) 0.074(11) -0.028(10) -0.003(10) -0.003(11)
C33 0.178(14) 0.031(8) 0.033(6) 0.006(6) -0.005(8) 0.024(9)
C35 0.095(11) 0.047(9) 0.081(8) 0.035(7) 0.015(8) 0.031(8)
C143 0.069(16) 0.097(18) 0.108(16) -0.017(13) -0.042(13) 0.030(13)
C20 0.148(14) 0.046(10) 0.070(9) -0.004(8) -0.063(10) -0.030(10)
C125 0.013(7) 0.025(8) 0.031(6) -0.004(5) 0.003(5) -0.002(6)
C55 0.044(8) 0.018(6) 0.034(6) -0.005(5) -0.011(5) -0.001(6)
C83 0.029(8) 0.019(8) 0.031(6) -0.004(5) 0.011(5) -0.004(6)
C42 0.047(9) 0.020(8) 0.022(6) -0.001(5) -0.017(5) -0.011(7)
C11 0.040(8) 0.023(7) 0.036(6) -0.008(5) -0.005(5) 0.015(6)
C82 0.029(8) 0.024(8) 0.026(6) -0.002(5) 0.005(5) 0.003(6)
C37 0.037(9) 0.046(10) 0.040(7) 0.019(7) 0.003(6) 0.014(8)
C113 0.069(13) 0.038(10) 0.041(7) -0.017(7) -0.009(8) 0.005(9)
C65 0.047(10) 0.022(8) 0.058(8) -0.008(7) 0.008(7) -0.012(7)
C84 0.042(9) 0.021(8) 0.039(7) 0.004(6) 0.016(6) -0.002(7)
C130 0.039(10) 0.050(10) 0.042(7) 0.017(7) 0.024(7) 0.004(8)
C29 0.038(9) 0.017(7) 0.032(6) 0.010(5) 0.010(6) 0.009(6)
C64 0.026(8) 0.021(8) 0.040(6) 0.001(6) 0.004(6) -0.011(6)
C45 0.058(11) 0.045(10) 0.021(6) -0.014(6) -0.004(6) 0.011(8)
C9 0.048(8) 0.027(7) 0.061(7) 0.004(6) -0.018(6) 0.011(7)
O14 0.197(17) 0.040(8) 0.041(6) 0.014(5) 0.000(8) 0.040(9)
C72 0.050(10) 0.060(11) 0.027(6) -0.021(7) 0.011(6) -0.023(9)
C67 0.035(9) 0.026(8) 0.040(7) -0.003(6) -0.009(6) 0.010(7)
C43 0.062(11) 0.023(8) 0.042(7) -0.018(6) -0.018(7) 0.012(8)
C85 0.059(10) 0.025(8) 0.026(6) 0.011(5) 0.016(6) -0.002(7)
O9 0.181(13) 0.050(8) 0.093(8) 0.024(7) -0.082(9) -0.029(8)
C27 0.039(10) 0.031(9) 0.027(6) 0.008(6) -0.015(6) -0.007(7)
C109 0.062(11) 0.027(9) 0.027(6) 0.000(6) -0.005(7) -0.009(8)
C30 0.095(15) 0.031(9) 0.052(9) 0.007(7) -0.019(9) 0.020(9)
C120 0.025(8) 0.039(9) 0.032(6) -0.011(6) 0.001(5) -0.003(7)
C93 0.049(10) 0.057(11) 0.030(6) 0.005(7) -0.011(6) -0.001(9)
C88 0.044(10) 0.032(9) 0.035(7) 0.002(6) 0.000(6) -0.018(7)
C6 0.045(10) 0.041(10) 0.055(8) 0.024(7) -0.023(7) 0.002(8)
C103 0.077(16) 0.024(11) 0.101(14) -0.032(10) -0.016(12) 0.016(11)
C18 0.143(14) 0.033(9) 0.042(7) 0.005(7) -0.046(8) -0.006(9)
C17 0.138(13) 0.030(9) 0.036(7) -0.004(6) -0.049(8) -0.003(9)
C58 0.059(8) 0.023(7) 0.060(7) -0.017(6) -0.030(6) -0.006(7)
C38 0.075(14) 0.032(10) 0.083(11) 0.036(9) 0.025(10) 0.006(9)
C39 0.096(11) 0.044(8) 0.069(8) 0.033(7) 0.014(8) 0.015(8)
C74 0.105(15) 0.016(8) 0.040(7) -0.002(6) -0.019(8) -0.013(9)
C61 0.038(10) 0.026(9) 0.060(9) -0.015(7) -0.023(7) 0.004(7)
C13 0.063(9) 0.024(7) 0.077(8) 0.012(7) -0.020(7) -0.006(7)
C132 0.013(7) 0.080(10) 0.074(8) 0.009(8) 0.012(7) -0.008(7)
C26 0.081(10) 0.104(11) 0.045(7) 0.006(8) -0.018(8) -0.003(10)
C100 0.051(11) 0.014(8) 0.081(11) 0.001(7) -0.001(9) 0.011(8)
C79 0.038(10) 0.047(10) 0.054(8) -0.013(7) 0.010(7) -0.012(8)
C73 0.065(13) 0.067(13) 0.043(8) -0.031(8) 0.004(8) -0.017(10)
C5 0.043(11) 0.026(9) 0.077(11) -0.001(8) -0.024(8) 0.011(8)
C107 0.075(16) 0.029(11) 0.17(2) 0.036(13) 0.032(15) 0.000(10)
C139 0.095(19) 0.23(3) 0.100(16) -0.027(18) -0.043(14) 0.04(2)
C142 0.11(2) 0.12(2) 0.079(14) 0.008(14) 0.005(14) 0.016(17)

loop_
_atom_type_symbol
_atom_type_description
_atom_type_scat_dispersion_real
_atom_type_scat_dispersion_imag
_atom_type_scat_source
C C 0.0181 0.0091 'International Tables Vol C Tables 4.2.6.8 and 6.1.1.4'
H H 0.0000 0.0000 'International Tables Vol C Tables 4.2.6.8 and 6.1.1.4'
O O 0.0492 0.0322 'International Tables Vol C Tables 4.2.6.8 and 6.1.1.4'
Y Y -0.2670 2.0244 'International Tables Vol C Tables 4.2.6.8 and 6.1.1.4'
N N 0.0311 0.0180 'International Tables Vol C Tables 4.2.6.8 and 6.1.1.4'

loop_
_geom_angle_atom_site_label_1
_geom_angle_atom_site_label_2
_geom_angle_atom_site_label_3
_geom_angle
_geom_angle_site_symmetry_1
_geom_angle_site_symmetry_3
_geom_angle_publ_flag
O12 Y4 O6 148.9(3) . 2_644 ?
O12 Y4 O40 92.9(3) . 6_644 ?
O6 Y4 O40 93.9(3) 2_644 6_644 ?
O12 Y4 O48 78.9(4) . 6_644 ?
O6 Y4 O48 130.5(3) 2_644 6_644 ?
O40 Y4 O48 95.2(3) 6_644 6_644 ?
O12 Y4 O17 86.1(3) . . ?
O6 Y4 O17 73.3(2) 2_644 . ?
O40 Y4 O17 150.4(3) 6_644 . ?
O48 Y4 O17 113.5(3) 6_644 . ?
O12 Y4 O6 121.1(3) . 3_564 ?
O6 Y4 O6 72.9(3) 2_644 3_564 ?
O40 Y4 O6 134.5(3) 6_644 3_564 ?
O48 Y4 O6 66.3(3) 6_644 3_564 ?
O17 Y4 O6 68.1(3) . 3_564 ?
O12 Y4 O4 79.0(4) . 2_644 ?
O6 Y4 O4 73.1(3) 2_644 2_644 ?
O40 Y4 O4 76.7(3) 6_644 2_644 ?
O48 Y4 O4 156.0(3) 6_644 2_644 ?
O17 Y4 O4 74.1(3) . 2_644 ?
O6 Y4 O4 134.7(3) 3_564 2_644 ?
O12 Y4 O18 143.1(3) . . ?
O6 Y4 O18 66.8(2) 2_644 . ?
O40 Y4 O18 68.7(3) 6_644 . ?
O48 Y4 O18 71.7(3) 6_644 . ?
O17 Y4 O18 125.8(3) . . ?
O6 Y4 O18 66.1(2) 3_564 . ?
O4 Y4 O18 123.8(2) 2_644 . ?
O12 Y4 Y1 112.4(2) . 2_644 ?
O6 Y4 Y1 38.68(16) 2_644 2_644 ?
O40 Y4 Y1 116.6(2) 6_644 2_644 ?
O48 Y4 Y1 144.6(2) 6_644 2_644 ?
O17 Y4 Y1 39.38(19) . 2_644 ?
O6 Y4 Y1 79.83(18) 3_564 2_644 ?
O4 Y4 Y1 55.0(2) 2_644 2_644 ?
O18 Y4 Y1 104.49(14) . 2_644 ?
O12 Y4 Y4 157.7(3) . 4_755 ?
O6 Y4 Y4 38.91(19) 2_644 4_755 ?
O40 Y4 Y4 108.5(2) 6_644 4_755 ?
O48 Y4 Y4 92.5(2) 6_644 4_755 ?
O17 Y4 Y4 78.4(2) . 4_755 ?
O6 Y4 Y4 37.69(19) 3_564 4_755 ?
O4 Y4 Y4 111.5(2) 2_644 4_755 ?
O18 Y4 Y4 47.53(16) . 4_755 ?
Y1 Y4 Y4 64.03(3) 2_644 4_755 ?
O12 Y4 Y1 100.6(3) . 3_564 ?
O6 Y4 Y1 75.58(18) 2_644 3_564 ?
O40 Y4 Y1 166.4(2) 6_644 3_564 ?
O48 Y4 Y1 85.6(2) 6_644 3_564 ?
O17 Y4 Y1 34.5(2) . 3_564 ?
O6 Y4 Y1 34.51(16) 3_564 3_564 ?
O4 Y4 Y1 107.6(2) 2_644 3_564 ?
O18 Y4 Y1 98.94(14) . 3_564 ?
Y1 Y4 Y1 59.78(3) 2_644 3_564 ?
Y4 Y4 Y1 57.89(3) 4_755 3_564 ?
O25 Y1 O7 85.9(3) 8_655 . ?
O25 Y1 O56 138.0(3) 8_655 1_645 ?
O7 Y1 O56 86.1(3) . 1_645 ?
O25 Y1 O6 82.8(3) 8_655 . ?
O7 Y1 O6 139.8(3) . . ?
O56 Y1 O6 126.5(3) 1_645 . ?
O25 Y1 O17 83.9(3) 8_655 6_544 ?
O7 Y1 O17 72.2(3) . 6_544 ?
O56 Y1 O17 131.8(3) 1_645 6_544 ?
O6 Y1 O17 68.4(2) . 6_544 ?
O25 Y1 O17 149.5(3) 8_655 7_564 ?
O7 Y1 O17 101.8(3) . 7_564 ?
O56 Y1 O17 72.4(3) 1_645 7_564 ?
O6 Y1 O17 72.3(2) . 7_564 ?
O17 Y1 O17 70.9(3) 6_544 7_564 ?
O25 Y1 O5 79.9(3) 8_655 . ?
O7 Y1 O5 139.4(3) . . ?
O56 Y1 O5 79.8(3) 1_645 . ?
O6 Y1 O5 75.9(3) . . ?
O17 Y1 O5 142.2(3) 6_544 . ?
O17 Y1 O5 109.7(3) 7_564 . ?
O25 Y1 O55 91.1(3) 8_655 1_645 ?
O7 Y1 O55 66.7(3) . 1_645 ?
O56 Y1 O55 48.2(3) 1_645 1_645 ?
O6 Y1 O55 151.5(3) . 1_645 ?
O17 Y1 O55 138.8(3) 6_544 1_645 ?
O17 Y1 O55 119.1(3) 7_564 1_645 ?
O5 Y1 O55 75.7(3) . 1_645 ?
O25 Y1 C137 114.6(4) 8_655 1_645 ?
O7 Y1 C137 76.4(4) . 1_645 ?
O56 Y1 C137 24.0(4) 1_645 1_645 ?
O6 Y1 C137 142.9(3) . 1_645 ?
O17 Y1 C137 142.1(3) 6_544 1_645 ?
O17 Y1 C137 95.9(4) 7_564 1_645 ?
O5 Y1 C137 75.5(3) . 1_645 ?
O55 Y1 C137 24.3(3) 1_645 1_645 ?
O25 Y1 C14 99.7(4) 8_655 . ?
O7 Y1 C14 153.5(3) . . ?
O56 Y1 C14 72.3(3) 1_645 . ?
O6 Y1 C14 66.7(3) . . ?
O17 Y1 C14 134.0(3) 6_544 . ?
O17 Y1 C14 86.5(3) 7_564 . ?
O5 Y1 C14 23.2(3) . . ?
O55 Y1 C14 87.2(3) 1_645 . ?
C137 Y1 C14 77.8(4) 1_645 . ?
O25 Y1 Y4 120.3(2) 8_655 7_564 ?
O7 Y1 Y4 138.2(2) . 7_564 ?
O56 Y1 Y4 91.9(2) 1_645 7_564 ?
O6 Y1 Y4 37.76(19) . 7_564 ?
O17 Y1 Y4 78.58(18) 6_544 7_564 ?
O17 Y1 Y4 39.17(16) 7_564 7_564 ?
O5 Y1 Y4 80.6(2) . 7_564 ?
O55 Y1 Y4 136.3(2) 1_645 7_564 ?
C137 Y1 Y4 113.9(3) 1_645 7_564 ?
C14 Y1 Y4 59.9(3) . 7_564 ?
O25 Y1 Y1 121.2(2) 8_655 4_765 ?
O7 Y1 Y1 75.6(2) . 4_765 ?
O56 Y1 Y1 96.4(3) 1_645 4_765 ?
O6 Y1 Y1 77.73(19) . 4_765 ?
O17 Y1 Y1 37.32(19) 6_544 4_765 ?
O17 Y1 Y1 37.1(2) 7_564 4_765 ?
O5 Y1 Y1 143.5(2) . 4_765 ?
O55 Y1 Y1 128.0(2) 1_645 4_765 ?
C137 Y1 Y1 114.2(3) 1_645 4_765 ?
C14 Y1 Y1 121.1(3) . 4_765 ?
Y4 Y1 Y1 63.08(3) 7_564 4_765 ?
O47 Y6 O42 81.5(4) . . ?
O47 Y6 O13 83.4(4) . 3_574 ?
O42 Y6 O13 93.4(4) . 3_574 ?
O47 Y6 O20 163.1(3) . 2_654 ?
O42 Y6 O20 98.6(4) . 2_654 ?
O13 Y6 O20 79.7(3) 3_574 2_654 ?
O47 Y6 O41 98.2(4) . . ?
O42 Y6 O41 167.0(4) . . ?
O13 Y6 O41 99.5(4) 3_574 . ?
O20 Y6 O41 85.5(4) 2_654 . ?
O47 Y6 O30 75.7(4) . 6_554 ?
O42 Y6 O30 90.2(5) . 6_554 ?
O13 Y6 O30 158.1(4) 3_574 6_554 ?
O20 Y6 O30 121.1(3) 2_654 6_554 ?
O41 Y6 O30 77.3(4) . 6_554 ?
O47 Y6 O29 124.6(3) . 6_554 ?
O42 Y6 O29 82.6(4) . 6_554 ?
O13 Y6 O29 150.2(3) 3_574 6_554 ?
O20 Y6 O29 71.8(3) 2_654 6_554 ?
O41 Y6 O29 87.0(3) . 6_554 ?
O30 Y6 O29 51.6(3) 6_554 6_554 ?
O47 Y6 C68 101.2(4) . 6_554 ?
O42 Y6 C68 89.1(4) . 6_554 ?
O13 Y6 C68 175.0(4) 3_574 6_554 ?
O20 Y6 C68 95.6(4) 2_654 6_554 ?
O41 Y6 C68 78.3(4) . 6_554 ?
O30 Y6 C68 26.0(4) 6_554 6_554 ?
O29 Y6 C68 26.0(3) 6_554 6_554 ?
O47 Y6 Y5 151.4(2) . 6_554 ?
O42 Y6 Y5 75.0(3) . 6_554 ?
O13 Y6 Y5 113.6(2) 3_574 6_554 ?
O20 Y6 Y5 40.6(2) 2_654 6_554 ?
O41 Y6 Y5 101.1(2) . 6_554 ?
O30 Y6 Y5 88.2(2) 6_554 6_554 ?
O29 Y6 Y5 36.9(2) 6_554 6_554 ?
C68 Y6 Y5 62.9(3) 6_554 6_554 ?
O8 Y5 O24 85.7(3) 8_654 . ?
O8 Y5 O43 73.9(4) 8_654 3_464 ?
O24 Y5 O43 88.7(4) . 3_464 ?
O8 Y5 O34 146.6(4) 8_654 . ?
O24 Y5 O34 95.2(4) . . ?
O43 Y5 O34 139.4(4) 3_464 . ?
O8 Y5 O55 76.8(3) 8_654 8_564 ?
O24 Y5 O55 88.1(3) . 8_564 ?
O43 Y5 O55 150.6(4) 3_464 8_564 ?
O34 Y5 O55 70.0(4) . 8_564 ?
O8 Y5 O19 77.4(3) 8_654 5_444 ?
O24 Y5 O19 161.3(3) . 5_444 ?
O43 Y5 O19 94.3(4) 3_464 5_444 ?
O34 Y5 O19 94.5(4) . 5_444 ?
O55 Y5 O19 80.2(3) 8_564 5_444 ?
O8 Y5 O29 143.2(3) 8_654 . ?
O24 Y5 O29 81.6(3) . . ?
O43 Y5 O29 71.4(4) 3_464 . ?
O34 Y5 O29 69.3(4) . . ?
O55 Y5 O29 136.7(4) 8_564 . ?
O19 Y5 O29 116.9(3) 5_444 . ?
O8 Y5 O20 117.6(3) 8_654 5_444 ?
O24 Y5 O20 147.8(3) . 5_444 ?
O43 Y5 O20 78.0(3) 3_464 5_444 ?
O34 Y5 O20 77.5(4) . 5_444 ?
O55 Y5 O20 117.5(3) 8_564 5_444 ?
O19 Y5 O20 50.5(3) 5_444 5_444 ?
O29 Y5 O20 66.4(3) . 5_444 ?
O8 Y5 C41 98.7(3) 8_654 5_444 ?
O24 Y5 C41 173.4(4) . 5_444 ?
O43 Y5 C41 87.8(4) 3_464 5_444 ?
O34 Y5 C41 83.9(4) . 5_444 ?
O55 Y5 C41 97.7(4) 8_564 5_444 ?
O19 Y5 C41 25.0(3) 5_444 5_444 ?
O29 Y5 C41 91.9(3) . 5_444 ?
O20 Y5 C41 25.6(3) 5_444 5_444 ?
O8 Y5 Y6 125.5(2) 8_654 3_464 ?
O24 Y5 Y6 114.6(2) . 3_464 ?
O43 Y5 Y6 57.8(3) 3_464 3_464 ?
O34 Y5 Y6 84.3(3) . 3_464 ?
O55 Y5 Y6 147.4(2) 8_564 3_464 ?
O19 Y5 Y6 82.3(2) 5_444 3_464 ?
O29 Y5 Y6 37.4(2) . 3_464 ?
O20 Y5 Y6 34.17(19) 5_444 3_464 ?
C41 Y5 Y6 58.8(3) 5_444 3_464 ?
O32 Y8 O37 85.3(3) . . ?
O32 Y8 O35 96.2(3) . . ?
O37 Y8 O35 78.3(3) . . ?
O32 Y8 O53 143.9(3) . 4_675 ?
O37 Y8 O53 79.9(3) . 4_675 ?
O35 Y8 O53 112.6(3) . 4_675 ?
O32 Y8 O45 84.1(3) . 1_545 ?
O37 Y8 O45 129.6(3) . 1_545 ?
O35 Y8 O45 151.8(3) . 1_545 ?
O53 Y8 O45 80.5(3) 4_675 1_545 ?
O32 Y8 O36 137.8(3) . . ?
O37 Y8 O36 129.8(3) . . ?
O35 Y8 O36 73.5(3) . . ?
O53 Y8 O36 74.0(3) 4_675 . ?
O45 Y8 O36 87.4(3) 1_545 . ?
O32 Y8 O35 70.8(3) . 4_665 ?
O37 Y8 O35 136.8(3) . 4_665 ?
O35 Y8 O35 69.5(3) . 4_665 ?
O53 Y8 O35 138.7(3) 4_675 4_665 ?
O45 Y8 O35 84.2(3) 1_545 4_665 ?
O36 Y8 O35 67.2(2) . 4_665 ?
O32 Y8 O46 72.1(3) . 1_545 ?
O37 Y8 O46 79.0(3) . 1_545 ?
O35 Y8 O46 155.3(3) . 1_545 ?
O53 Y8 O46 72.8(3) 4_675 1_545 ?
O45 Y8 O46 50.8(3) 1_545 1_545 ?
O36 Y8 O46 129.8(3) . 1_545 ?
O35 Y8 O46 123.5(3) 4_665 1_545 ?
O32 Y8 C109 76.8(3) . 1_545 ?
O37 Y8 C109 105.0(4) . 1_545 ?
O35 Y8 C109 171.7(3) . 1_545 ?
O53 Y8 C109 75.6(4) 4_675 1_545 ?
O45 Y8 C109 24.7(3) 1_545 1_545 ?
O36 Y8 C109 108.8(3) . 1_545 ?
O35 Y8 C109 103.7(4) 4_665 1_545 ?
O46 Y8 C109 26.1(3) 1_545 1_545 ?
O32 Y8 C124 156.0(3) . 4_675 ?
O37 Y8 C124 73.3(3) . 4_675 ?
O35 Y8 C124 90.1(3) . 4_675 ?
O53 Y8 C124 22.4(3) 4_675 4_675 ?
O45 Y8 C124 101.0(4) 1_545 4_675 ?
O36 Y8 C124 66.2(3) . 4_675 ?
O35 Y8 C124 132.8(3) 4_665 4_675 ?
O46 Y8 C124 92.8(3) 1_545 4_675 ?
C109 Y8 C124 98.1(4) 1_545 4_675 ?
O32 Y8 Y7 134.3(2) . 4_675 ?
O37 Y8 Y7 93.7(2) . 4_675 ?
O35 Y8 Y7 39.79(17) . 4_675 ?
O53 Y8 Y7 79.8(2) 4_675 4_675 ?
O45 Y8 Y7 127.4(2) 1_545 4_675 ?
O36 Y8 Y7 40.3(2) . 4_675 ?
O35 Y8 Y7 79.71(19) 4_665 4_675 ?
O46 Y8 Y7 152.39(18) 1_545 4_675 ?
C109 Y8 Y7 145.6(2) 1_545 4_675 ?
C124 Y8 Y7 59.7(3) 4_675 4_675 ?
O32 Y8 Y8 73.6(2) . 4_665 ?
O37 Y8 Y8 104.8(2) . 4_665 ?
O35 Y8 Y8 36.67(19) . 4_665 ?
O53 Y8 Y8 142.1(2) 4_675 4_665 ?
O45 Y8 Y8 118.9(2) 1_545 4_665 ?
O36 Y8 Y8 74.7(2) . 4_665 ?
O35 Y8 Y8 34.8(2) 4_665 4_665 ?
O46 Y8 Y8 145.11(18) 1_545 4_665 ?
C109 Y8 Y8 135.5(3) 1_545 4_665 ?
C124 Y8 Y8 121.8(3) 4_675 4_665 ?
Y7 Y8 Y8 62.47(3) 4_675 4_665 ?
O33 Y3 O38 82.6(4) . . ?
O33 Y3 O11 151.9(3) . . ?
O38 Y3 O11 96.4(4) . . ?
O33 Y3 O27 74.5(4) . . ?
O38 Y3 O27 156.9(4) . . ?
O11 Y3 O27 102.2(4) . . ?
O33 Y3 O57 73.6(3) . . ?
O38 Y3 O57 91.5(4) . . ?
O11 Y3 O57 134.4(4) . . ?
O27 Y3 O57 85.3(4) . . ?
O33 Y3 O46 75.6(3) . 1_545 ?
O38 Y3 O46 91.8(3) . 1_545 ?
O11 Y3 O46 76.4(3) . 1_545 ?
O27 Y3 O46 79.5(4) . 1_545 ?
O57 Y3 O46 148.3(3) . 1_545 ?
O33 Y3 O2 139.0(3) . 5_454 ?
O38 Y3 O2 89.7(3) . 5_454 ?
O11 Y3 O2 68.9(3) . 5_454 ?
O27 Y3 O2 109.7(4) . 5_454 ?
O57 Y3 O2 66.3(3) . 5_454 ?
O46 Y3 O2 145.2(3) 1_545 5_454 ?
O51 Y7 O15 80.6(4) . 6_554 ?
O51 Y7 O36 118.9(4) . 1_565 ?
O15 Y7 O36 72.5(3) 6_554 1_565 ?
O51 Y7 O52 85.3(4) . . ?
O15 Y7 O52 151.2(3) 6_554 . ?
O36 Y7 O52 136.0(3) 1_565 . ?
O51 Y7 O22 120.1(4) . 6_554 ?
O15 Y7 O22 84.8(4) 6_554 6_554 ?
O36 Y7 O22 111.0(3) 1_565 6_554 ?
O52 Y7 O22 80.6(3) . 6_554 ?
O51 Y7 O35 84.2(4) . 4_675 ?
O15 Y7 O35 124.4(3) 6_554 4_675 ?
O36 Y7 O35 69.1(3) 1_565 4_675 ?
O52 Y7 O35 78.5(3) . 4_675 ?
O22 Y7 O35 146.4(3) 6_554 4_675 ?
O51 Y7 O36 151.2(3) . 4_675 ?
O15 Y7 O36 126.6(3) 6_554 4_675 ?
O36 Y7 O36 68.9(3) 1_565 4_675 ?
O52 Y7 O36 73.6(3) . 4_675 ?
O22 Y7 O36 76.3(3) 6_554 4_675 ?
O35 Y7 O36 72.7(3) 4_675 4_675 ?
O51 Y7 O23 72.0(4) . 6_554 ?
O15 Y7 O23 75.7(3) 6_554 6_554 ?
O36 Y7 O23 143.6(3) 1_565 6_554 ?
O52 Y7 O23 76.1(3) . 6_554 ?
O22 Y7 O23 48.0(3) 6_554 6_554 ?
O35 Y7 O23 146.3(3) 4_675 6_554 ?
O36 Y7 O23 119.7(3) 4_675 6_554 ?
O51 Y7 C666 96.5(4) . 6_554 ?
O15 Y7 C666 81.6(3) 6_554 6_554 ?
O36 Y7 C666 130.7(3) 1_565 6_554 ?
O52 Y7 C666 75.2(3) . 6_554 ?
O22 Y7 C666 23.6(4) 6_554 6_554 ?
O35 Y7 C666 153.5(3) 4_675 6_554 ?
O36 Y7 C666 96.8(4) 4_675 6_554 ?
O23 Y7 C666 24.6(3) 6_554 6_554 ?
O51 Y7 Y8 111.5(3) . 4_675 ?
O15 Y7 Y8 152.9(3) 6_554 4_675 ?
O36 Y7 Y8 80.49(19) 1_565 4_675 ?
O52 Y7 Y8 55.9(2) . 4_675 ?
O22 Y7 Y8 107.3(2) 6_554 4_675 ?
O35 Y7 Y8 39.1(2) 4_675 4_675 ?
O36 Y7 Y8 40.01(18) 4_675 4_675 ?
O23 Y7 Y8 130.5(2) 6_554 4_675 ?
C666 Y7 Y8 119.1(3) 6_554 4_675 ?
O51 Y7 Y7 153.0(3) . 4_685 ?
O15 Y7 Y7 94.9(3) 6_554 4_685 ?
O36 Y7 Y7 36.2(2) 1_565 4_685 ?
O52 Y7 Y7 108.5(2) . 4_685 ?
O22 Y7 Y7 85.6(3) 6_554 4_685 ?
O35 Y7 Y7 76.5(2) 4_675 4_685 ?
O36 Y7 Y7 35.2(2) 4_675 4_685 ?
O23 Y7 Y7 132.90(19) 6_554 4_685 ?
C666 Y7 Y7 109.2(3) 6_554 4_685 ?
Y8 Y7 Y7 63.02(3) 4_675 4_685 ?
O51 Y7 Y8 97.4(3) . 1_565 ?
O15 Y7 Y8 93.4(2) 6_554 1_565 ?
O36 Y7 Y8 34.18(17) 1_565 1_565 ?
O52 Y7 Y8 113.4(2) . 1_565 ?
O22 Y7 Y8 141.5(3) 6_554 1_565 ?
O35 Y7 Y8 36.46(19) 4_675 1_565 ?
O36 Y7 Y8 74.15(18) 4_675 1_565 ?
O23 Y7 Y8 165.7(2) 6_554 1_565 ?
C666 Y7 Y8 164.2(3) 6_554 1_565 ?
Y8 Y7 Y8 61.85(4) 4_675 1_565 ?
Y7 Y7 Y8 56.10(3) 4_685 1_565 ?
O28 Y2 O16 87.5(4) . . ?
O28 Y2 O23 167.0(4) . . ?
O16 Y2 O23 88.8(4) . . ?
O28 Y2 O10 82.2(4) . . ?
O16 Y2 O10 83.3(4) . . ?
O23 Y2 O10 85.0(4) . . ?
O28 Y2 O50 82.6(4) . 3_464 ?
O16 Y2 O50 84.6(4) . 3_464 ?
O23 Y2 O50 109.4(4) . 3_464 ?
O10 Y2 O50 160.9(4) . 3_464 ?
O28 Y2 O1 105.4(4) . 5_454 ?
O16 Y2 O1 154.3(4) . 5_454 ?
O23 Y2 O1 82.9(4) . 5_454 ?
O10 Y2 O1 119.8(4) . 5_454 ?
O50 Y2 O1 75.5(4) 3_464 5_454 ?
O28 Y2 O2 76.4(4) . 5_454 ?
O16 Y2 O2 152.4(3) . 5_454 ?
O23 Y2 O2 101.8(3) . 5_454 ?
O10 Y2 O2 72.5(3) . 5_454 ?
O50 Y2 O2 114.7(3) 3_464 5_454 ?
O1 Y2 O2 53.2(3) 5_454 5_454 ?
O28 Y2 C1 93.5(4) . 5_454 ?
O16 Y2 C1 178.1(4) . 5_454 ?
O23 Y2 C1 89.9(4) . 5_454 ?
O10 Y2 C1 95.2(4) . 5_454 ?
O50 Y2 C1 97.1(4) 3_464 5_454 ?
O1 Y2 C1 26.6(3) 5_454 5_454 ?
O2 Y2 C1 26.9(3) 5_454 5_454 ?
Y4 O6 Y1 103.6(3) 7_564 . ?
Y4 O6 Y4 103.4(3) 7_564 6_544 ?
Y1 O6 Y4 110.7(3) . 6_544 ?
C137 O56 Y1 107.3(8) . 1_465 ?
C110 O48 Y4 137.8(9) . 3_574 ?
C15 O7 Y1 141.4(8) . . ?
C666 O22 Y7 108.1(8) . 3_464 ?
C124 O53 Y8 111.6(8) . 4_675 ?
C82 O38 Y3 137.8(9) . . ?
C41 O20 Y6 155.2(8) . 7_464 ?
C41 O20 Y5 89.4(7) . 5 ?
Y6 O20 Y5 105.2(3) 7_464 5 ?
C95 O40 Y4 150.6(10) . 3_574 ?
C28 O12 Y4 173.0(9) . . ?
C81 O33 Y3 144.2(8) . . ?
C68 O29 Y5 161.9(8) . . ?
C68 O29 Y6 92.3(8) . 3_464 ?
Y5 O29 Y6 105.7(3) . 3_464 ?
C123 O50 Y2 116.2(9) . 6_554 ?
C137 O55 Y5 164.3(10) . 8_565 ?
C137 O55 Y1 81.9(8) . 1_465 ?
Y5 O55 Y1 113.6(3) 8_565 1_465 ?
C28 O13 Y6 132.3(9) . 6_644 ?
C1 O1 Y2 95.0(9) . 5_545 ?
C82 O37 Y8 154.2(9) . . ?
C81 O32 Y8 139.1(9) . . ?
C109 O46 Y3 150.5(9) . 1_565 ?
C109 O46 Y8 82.8(8) . 1_565 ?
Y3 O46 Y8 120.7(4) 1_565 1_565 ?
Y1 O17 Y4 110.9(3) 3_564 . ?
Y1 O17 Y1 105.6(3) 3_564 2_644 ?
Y4 O17 Y1 101.5(3) . 2_644 ?
Y8 O35 Y7 101.1(3) . 4_675 ?
Y8 O35 Y8 108.5(3) . 4_665 ?
Y7 O35 Y8 108.3(3) 4_675 4_665 ?
C15 O8 Y5 141.3(9) . 8_655 ?
C14 O4 Y4 136.1(9) . 7_564 ?
C14 O5 Y1 108.1(8) . . ?
C54 O25 Y1 136.9(8) . 8_654 ?
C109 O45 Y8 103.1(9) . 1_565 ?
Y7 O36 Y8 112.4(3) 1_545 . ?
Y7 O36 Y7 108.7(3) 1_545 4_675 ?
Y8 O36 Y7 99.7(3) . 4_675 ?
C40 O16 Y2 142.7(10) . . ?
C67 O28 Y2 174.2(10) . . ?
C68 O30 Y6 96.8(8) . 3_464 ?
C96 O42 Y6 124.6(10) . . ?
C75 O31 C72 120.7(12) . . ?
C88 C87 C86 120.9(12) . . ?
C95 O41 Y6 142.3(10) . . ?
C96 O43 Y5 152.3(11) . 6_554 ?
C27 O10 Y2 140.7(9) . . ?
C27 O11 Y3 141.6(8) . . ?
C666 O23 Y2 155.6(8) . . ?
C666 O23 Y7 82.7(8) . 3_464 ?
Y2 O23 Y7 110.6(4) . 3_464 ?
Y4 O18 Y4 84.9(3) 4_755 . ?
C138 O57 Y3 135.5(10) . . ?
C41 O19 Y5 101.7(8) . 5 ?
C141 O34 Y5 150.9(12) . . ?
C113 C112 C111 120.0(14) . . ?
C67 O27 Y3 115.2(10) . . ?
C124 O52 Y7 136.6(8) . . ?
C40 O15 Y7 143.5(10) . 3_464 ?
C110 O47 Y6 166.2(9) . . ?
C123 O51 Y7 177.8(11) . . ?
C54 O24 Y5 141.2(8) . . ?
C45 O21 C48 119.4(12) . . ?
C1 O2 Y3 137.9(9) . 5_545 ?
C1 O2 Y2 88.0(8) . 5_545 ?
Y3 O2 Y2 111.9(3) 5_545 5_545 ?
C116 C111 C112 120.1(13) . . ?
C116 C111 C110 121.0(12) . . ?
C112 C111 C110 118.9(13) . . ?
O4 C14 O5 125.2(12) . . ?
O4 C14 C11 115.5(12) . . ?
O5 C14 C11 119.2(12) . . ?
O4 C14 Y1 76.5(7) . . ?
O5 C14 Y1 48.7(6) . . ?
C11 C14 Y1 167.9(10) . . ?
C24 C25 C26 115.5(16) . . ?
C24 C25 C27 123.4(17) . . ?
C26 C25 C27 120.9(14) . . ?
C86 O39 C89 122.8(10) . . ?
C11 C10 C9 121.4(14) . . ?
O29 C68 O30 117.7(12) . . ?
O29 C68 C69 122.0(13) . . ?
O30 C68 C69 120.3(12) . . ?
O29 C68 Y6 61.7(6) . 3_464 ?
O30 C68 Y6 57.2(6) . 3_464 ?
C69 C68 Y6 170.4(10) . 3_464 ?
O25 C54 O24 124.3(12) . . ?
O25 C54 C55 118.7(10) . . ?
O24 C54 C55 116.8(11) . . ?
C138 N1 C140 120.1(16) . . ?
C138 N1 C139 124.4(18) . . ?
C140 N1 C139 115.2(16) . . ?
C127 C126 C125 122.7(12) . . ?
C101 C102 C97 121.8(13) . . ?
C126 C127 C128 118.4(13) . . ?
C135 C134 C133 121.0(14) . . ?
C135 C134 C137 121.2(13) . . ?
C133 C134 C137 117.7(12) . . ?
C85 C86 C87 120.9(13) . . ?
C85 C86 O39 124.2(11) . . ?
C87 C86 O39 114.9(11) . . ?
C61 O26 C58 118.5(12) . . ?
C98 C97 C102 116.6(13) . . ?
C98 C97 C96 121.7(12) . . ?
C102 C97 C96 121.5(12) . . ?
C5 C4 C3 117.6(14) . . ?
O31 C75 C80 122.2(14) . . ?
O31 C75 C76 117.1(14) . . ?
C80 C75 C76 120.8(14) . . ?
C117 O49 C114 116.2(11) . . ?
O51 C123 O50 122.4(12) . . ?
O51 C123 C120 118.0(13) . . ?
O50 C123 C120 119.4(14) . . ?
C111 C116 C115 118.6(13) . . ?
O8 C15 O7 123.1(11) . . ?
O8 C15 C16 118.7(12) . . ?
O7 C15 C16 118.0(12) . . ?
C8 O3 C5 121.6(12) . . ?
C55 C56 C57 122.6(13) . . ?
O13 C28 O12 122.9(12) . . ?
O13 C28 C29 121.6(12) . . ?
O12 C28 C29 115.5(11) . . ?
C115 C114 C113 122.2(14) . . ?
C115 C114 O49 118.9(15) . . ?
C113 C114 O49 118.7(15) . . ?
C65 C66 C61 122.4(15) . . ?
C122 C121 C120 119.6(13) . . ?
C55 C60 C59 119.1(13) . . ?
O23 C666 O22 120.4(12) . . ?
O23 C666 C51 121.6(14) . . ?
O22 C666 C51 118.0(13) . . ?
O23 C666 Y7 72.7(7) . 3_464 ?
O22 C666 Y7 48.3(6) . 3_464 ?
C51 C666 Y7 163.4(10) . 3_464 ?
C91 C92 C93 115.8(12) . . ?
C91 C92 C95 125.1(13) . . ?
C93 C92 C95 119.1(12) . . ?
C2 C7 C6 119.7(14) . . ?
C134 C135 C136 119.9(16) . . ?
C79 C78 C77 117.1(12) . . ?
C79 C78 C81 121.6(13) . . ?
C77 C78 C81 121.2(11) . . ?
C74 C69 C70 117.0(13) . . ?
C74 C69 C68 119.5(13) . . ?
C70 C69 C68 123.5(12) . . ?
C62 C63 C64 121.2(14) . . ?
C2 C3 C4 121.9(13) . . ?
O53 C124 O52 122.3(12) . . ?
O53 C124 C125 120.4(12) . . ?
O52 C124 C125 117.3(12) . . ?
O53 C124 Y8 45.9(6) . 4_675 ?
O52 C124 Y8 76.4(7) . 4_675 ?
C125 C124 Y8 166.3(10) . 4_675 ?
C103 O44 C100 121.9(13) . . ?
O40 C95 O41 124.6(14) . . ?
O40 C95 C92 120.5(13) . . ?
O41 C95 C92 114.9(12) . . ?
C77 C76 C75 120.9(14) . . ?
C131 C136 C135 119.3(16) . . ?
C121 C122 C117 121.1(14) . . ?
C105 C106 C107 121.0(16) . . ?
C105 C106 C109 120.1(15) . . ?
C107 C106 C109 118.9(15) . . ?
C122 C117 C118 120.0(12) . . ?
C122 C117 O49 124.4(13) . . ?
C118 C117 O49 115.2(12) . . ?
O32 C81 O33 124.1(12) . . ?
O32 C81 C78 119.2(12) . . ?
O33 C81 C78 116.6(10) . . ?
C51 C52 C53 123.2(16) . . ?
C118 C119 C120 122.4(13) . . ?
C136 C131 O54 120.9(17) . . ?
C136 C131 C132 120.1(15) . . ?
O54 C131 C132 118.5(17) . . ?
C131 O54 C128 119.6(12) . . ?
C99 C98 C97 122.5(14) . . ?
C114 C115 C116 120.5(15) . . ?
C11 C12 C13 120.5(14) . . ?
O55 C137 O56 122.3(13) . . ?
O55 C137 C134 121.1(14) . . ?
O56 C137 C134 116.5(13) . . ?
O55 C137 Y1 73.8(8) . 1_465 ?
O56 C137 Y1 48.7(6) . 1_465 ?
C134 C137 Y1 163.7(10) . 1_465 ?
O19 C41 O20 117.7(11) . . ?
O19 C41 C42 119.9(12) . . ?
O20 C41 C42 122.3(12) . . ?
O19 C41 Y5 53.3(6) . 5 ?
O20 C41 Y5 64.9(6) . 5 ?
C42 C41 Y5 168.6(10) . 5 ?
C89 C94 C93 118.6(16) . . ?
C39 C34 C35 119.1(15) . . ?
C39 C34 O14 123.8(18) . . ?
C35 C34 O14 117.0(18) . . ?
C90 C89 C94 121.2(14) . . ?
C90 C89 O39 118.3(13) . . ?
C94 C89 O39 119.8(15) . . ?
O48 C110 O47 123.6(13) . . ?
O48 C110 C111 119.3(12) . . ?
O47 C110 C111 117.0(12) . . ?
C25 C24 C23 121(2) . . ?
C102 C101 C100 119.6(15) . . ?
C75 C80 C79 118.7(14) . . ?
C33 C171 C29 124.6(14) . . ?
O1 C1 O2 122.5(13) . . ?
O1 C1 C2 118.2(12) . . ?
O2 C1 C2 118.9(12) . . ?
O1 C1 Y2 58.5(7) . 5_545 ?
O2 C1 Y2 65.1(8) . 5_545 ?
C2 C1 Y2 162.9(10) . 5_545 ?
C129 C128 O54 126.4(13) . . ?
C129 C128 C127 121.2(13) . . ?
O54 C128 C127 112.4(13) . . ?
C42 C47 C46 123.6(15) . . ?
C89 C90 C91 118.9(14) . . ?
O3 C8 C9 116.8(15) . . ?
O3 C8 C13 123.2(15) . . ?
C9 C8 C13 119.9(13) . . ?
C100 C99 C98 118.1(14) . . ?
C32 C31 C30 119.8(15) . . ?
C45 C46 C47 120.0(15) . . ?
C128 C129 C130 116.2(14) . . ?
C119 C118 C117 119.4(14) . . ?
C31 C32 C33 120.1(13) . . ?
C31 C32 O14 125.2(13) . . ?
C33 C32 O14 114.6(13) . . ?
C52 C51 C50 115.5(13) . . ?
C52 C51 C666 122.5(13) . . ?
C50 C51 C666 122.0(14) . . ?
C134 C133 C132 118.1(15) . . ?
C76 C77 C78 120.6(12) . . ?
C58 C57 C56 118.0(13) . . ?
C71 C70 C69 121.4(14) . . ?
C90 C91 C92 124.2(15) . . ?
C21 C16 C17 118.4(13) . . ?
C21 C16 C15 122.0(14) . . ?
C17 C16 C15 119.4(12) . . ?
C45 C44 C43 121.2(13) . . ?
C70 C71 C72 120.1(15) . . ?
C3 C2 C7 119.5(14) . . ?
C3 C2 C1 119.7(12) . . ?
C7 C2 C1 120.5(14) . . ?
C48 C49 C50 117.9(15) . . ?
C141 N2 C142 120.2(17) . . ?
C141 N2 C143 119.5(17) . . ?
C142 N2 C143 120.0(17) . . ?
O16 C40 O15 123.4(13) . . ?
O16 C40 C37 119.4(12) . . ?
O15 C40 C37 117.2(14) . . ?
C103 C108 C107 118.8(19) . . ?
O57 C138 N1 127.9(17) . . ?
C35 C36 C37 118.9(17) . . ?
C22 C23 C24 119.7(17) . . ?
C23 C22 C172 120.8(16) . . ?
C23 C22 O9 117(2) . . ?
C172 C22 O9 121(2) . . ?
C63 C62 C61 118.9(14) . . ?
C49 C48 C53 122.0(14) . . ?
C49 C48 O21 121.1(13) . . ?
C53 C48 O21 116.6(15) . . ?
C49 C50 C51 123.0(16) . . ?
O43 C96 O42 120.5(15) . . ?
O43 C96 C97 119.0(13) . . ?
O42 C96 C97 120.5(13) . . ?
C106 C105 C104 120.0(18) . . ?
C103 C104 C105 117.2(19) . . ?
C20 C19 C18 121.4(15) . . ?
C20 C19 O9 126.1(15) . . ?
C18 C19 O9 112.4(15) . . ?
C58 C59 C60 120.5(14) . . ?
O34 C141 N2 123.1(17) . . ?
C22 C172 C26 119(2) . . ?
C16 C21 C20 120.8(16) . . ?
C52 C53 C48 118.3(18) . . ?
C171 C33 C32 117.4(15) . . ?
C34 C35 C36 122.5(19) . . ?
C21 C20 C19 119.2(15) . . ?
C130 C125 C126 117.2(12) . . ?
C130 C125 C124 120.6(12) . . ?
C126 C125 C124 122.1(12) . . ?
C56 C55 C60 118.7(12) . . ?
C56 C55 C54 120.2(12) . . ?
C60 C55 C54 121.1(12) . . ?
C84 C83 C88 119.5(12) . . ?
C84 C83 C82 120.4(11) . . ?
C88 C83 C82 119.9(11) . . ?
C47 C42 C43 117.6(12) . . ?
C47 C42 C41 122.0(13) . . ?
C43 C42 C41 120.4(11) . . ?
C10 C11 C12 119.0(13) . . ?
C10 C11 C14 121.5(13) . . ?
C12 C11 C14 119.6(13) . . ?
O38 C82 O37 124.5(12) . . ?
O38 C82 C83 118.6(12) . . ?
O37 C82 C83 116.9(11) . . ?
C38 C37 C36 117.5(14) . . ?
C38 C37 C40 120.7(14) . . ?
C36 C37 C40 121.8(14) . . ?
C112 C113 C114 118.4(14) . . ?
C66 C65 C64 118.6(15) . . ?
C83 C84 C85 120.6(12) . . ?
C125 C130 C129 124.3(14) . . ?
C30 C29 C171 117.0(12) . . ?
C30 C29 C28 119.8(12) . . ?
C171 C29 C28 123.1(12) . . ?
C63 C64 C65 119.9(13) . . ?
C63 C64 C67 122.6(12) . . ?
C65 C64 C67 117.5(13) . . ?
O21 C45 C46 125.7(14) . . ?
O21 C45 C44 116.3(13) . . ?
C46 C45 C44 117.8(12) . . ?
C10 C9 C8 120.0(15) . . ?
C34 O14 C32 118.2(12) . . ?
C73 C72 C71 118.7(12) . . ?
C73 C72 O31 125.9(14) . . ?
C71 C72 O31 115.4(14) . . ?
O27 C67 O28 117.9(13) . . ?
O27 C67 C64 122.9(14) . . ?
O28 C67 C64 119.2(13) . . ?
C42 C43 C44 119.5(12) . . ?
C86 C85 C84 118.6(11) . . ?
C22 O9 C19 119.1(14) . . ?
O11 C27 O10 124.9(11) . . ?
O11 C27 C25 117.0(13) . . ?
O10 C27 C25 118.1(14) . . ?
O45 C109 O46 123.2(14) . . ?
O45 C109 C106 117.6(12) . . ?
O46 C109 C106 119.1(13) . . ?
O45 C109 Y8 52.2(7) . 1_565 ?
O46 C109 Y8 71.1(8) . 1_565 ?
C106 C109 Y8 169.7(10) . 1_565 ?
C29 C30 C31 120.7(15) . . ?
C119 C120 C121 117.4(11) . . ?
C119 C120 C123 124.9(13) . . ?
C121 C120 C123 117.3(13) . . ?
C94 C93 C92 121.0(13) . . ?
C87 C88 C83 119.5(12) . . ?
C5 C6 C7 118.4(13) . . ?
C104 C103 C108 124.7(19) . . ?
C104 C103 O44 118(2) . . ?
C108 C103 O44 117(2) . . ?
C17 C18 C19 117.7(16) . . ?
C18 C17 C16 122.3(14) . . ?
C57 C58 C59 121.0(13) . . ?
C57 C58 O26 115.4(13) . . ?
C59 C58 O26 123.3(14) . . ?
C39 C38 C37 121.9(18) . . ?
C34 C39 C38 120.0(18) . . ?
C69 C74 C73 120.5(15) . . ?
O26 C61 C66 124.0(15) . . ?
O26 C61 C62 117.0(14) . . ?
C66 C61 C62 118.9(13) . . ?
C8 C13 C12 118.9(14) . . ?
C133 C132 C131 121.3(16) . . ?
C25 C26 C172 124.1(19) . . ?
C101 C100 C99 121.1(15) . . ?
C101 C100 O44 124.2(14) . . ?
C99 C100 O44 114.5(15) . . ?
C80 C79 C78 121.7(14) . . ?
C72 C73 C74 121.9(15) . . ?
C6 C5 C4 122.9(14) . . ?
C6 C5 O3 122.5(14) . . ?
C4 C5 O3 114.3(14) . . ?
C106 C107 C108 118.2(19) . . ?

loop_
_geom_bond_atom_site_label_1
_geom_bond_atom_site_label_2
_geom_bond_distance
_geom_bond_site_symmetry_2
_geom_bond_publ_flag
Y4 O12 2.228(10) . ?
Y4 O6 2.295(8) 2_644 ?
Y4 O40 2.323(8) 6_644 ?
Y4 O48 2.331(9) 6_644 ?
Y4 O17 2.348(7) . ?
Y4 O6 2.358(7) 3_564 ?
Y4 O4 2.368(9) 2_644 ?
Y4 O18 2.704(8) . ?
Y4 Y1 3.6437(13) 2_644 ?
Y4 Y4 3.652(2) 4_755 ?
Y4 Y1 3.8672(14) 3_564 ?
Y1 O25 2.270(8) 8_655 ?
Y1 O7 2.293(8) . ?
Y1 O56 2.341(9) 1_645 ?
Y1 O6 2.342(7) . ?
Y1 O17 2.347(8) 6_544 ?
Y1 O17 2.359(8) 7_564 ?
Y1 O5 2.398(9) . ?
Y1 O55 2.884(10) 1_645 ?
Y1 C137 2.973(14) 1_645 ?
Y1 C14 3.032(13) . ?
Y1 Y1 3.748(2) 4_765 ?
Y6 O47 2.188(10) . ?
Y6 O42 2.264(11) . ?
Y6 O13 2.284(9) 3_574 ?
Y6 O20 2.286(9) 2_654 ?
Y6 O41 2.294(10) . ?
Y6 O30 2.379(10) 6_554 ?
Y6 O29 2.476(9) 6_554 ?
Y6 C68 2.811(11) 6_554 ?
Y6 Y5 3.9276(16) 6_554 ?
Y5 O8 2.252(10) 8_654 ?
Y5 O24 2.257(8) . ?
Y5 O43 2.261(10) 3_464 ?
Y5 O34 2.308(11) . ?
Y5 O55 2.325(10) 8_564 ?
Y5 O19 2.396(9) 5_444 ?
Y5 O29 2.451(9) . ?
Y5 O20 2.650(9) 5_444 ?
Y5 C41 2.926(12) 5_444 ?
Y8 O32 2.292(7) . ?
Y8 O37 2.324(8) . ?
Y8 O35 2.330(9) . ?
Y8 O53 2.354(9) 4_675 ?
Y8 O45 2.355(9) 1_545 ?
Y8 O36 2.364(7) . ?
Y8 O35 2.436(8) 4_665 ?
Y8 O46 2.769(9) 1_545 ?
Y8 C109 2.904(16) 1_545 ?
Y8 C124 3.046(13) 4_675 ?
Y8 Y7 3.6232(14) 4_675 ?
Y8 Y8 3.868(2) 4_665 ?
Y3 O33 2.260(9) . ?
Y3 O38 2.263(10) . ?
Y3 O11 2.290(10) . ?
Y3 O27 2.336(11) . ?
Y3 O57 2.355(9) . ?
Y3 O46 2.370(9) 1_545 ?
Y3 O2 2.460(9) 5_454 ?
Y7 O51 2.250(11) . ?
Y7 O15 2.303(9) 6_554 ?
Y7 O36 2.319(8) 1_565 ?
Y7 O52 2.320(9) . ?
Y7 O22 2.350(8) 6_554 ?
Y7 O35 2.362(7) 4_675 ?
Y7 O36 2.375(8) 4_675 ?
Y7 O23 2.880(10) 6_554 ?
Y7 C666 2.991(13) 6_554 ?
Y7 Y7 3.814(2) 4_685 ?
Y2 O28 2.198(11) . ?
Y2 O16 2.224(11) . ?
Y2 O23 2.246(10) . ?
Y2 O10 2.270(9) . ?
Y2 O50 2.305(9) 3_464 ?
Y2 O1 2.381(10) 5_454 ?
Y2 O2 2.526(10) 5_454 ?
Y2 C1 2.784(15) 5_454 ?
O56 C137 1.266(17) . ?
O48 C110 1.232(15) . ?
O7 C15 1.280(15) . ?
O22 C666 1.260(18) . ?
O53 C124 1.251(16) . ?
O38 C82 1.239(15) . ?
O20 C41 1.266(15) . ?
O40 C95 1.211(16) . ?
O12 C28 1.272(16) . ?
O33 C81 1.276(15) . ?
O29 C68 1.234(15) . ?
O50 C123 1.259(18) . ?
O55 C137 1.236(16) . ?
O13 C28 1.237(16) . ?
O1 C1 1.249(16) . ?
O37 C82 1.252(15) . ?
O32 C81 1.253(14) . ?
O46 C109 1.286(16) . ?
O8 C15 1.247(15) . ?
O4 C14 1.242(16) . ?
O5 C14 1.255(16) . ?
O25 C54 1.214(14) . ?
O45 C109 1.248(16) . ?
O16 C40 1.253(17) . ?
O28 C67 1.303(17) . ?
O30 C68 1.240(16) . ?
O42 C96 1.256(17) . ?
O31 C75 1.357(17) . ?
O31 C72 1.417(15) . ?
C87 C88 1.366(19) . ?
C87 C86 1.372(17) . ?
O41 C95 1.244(16) . ?
O43 C96 1.231(16) . ?
O10 C27 1.275(16) . ?
O11 C27 1.257(16) . ?
O23 C666 1.255(17) . ?
O57 C138 1.260(19) . ?
O19 C41 1.262(16) . ?
O34 C141 1.254(19) . ?
C112 C113 1.373(19) . ?
C112 C111 1.400(18) . ?
O27 C67 1.213(17) . ?
O52 C124 1.269(16) . ?
O15 C40 1.275(16) . ?
O47 C110 1.237(15) . ?
O51 C123 1.257(18) . ?
O24 C54 1.287(14) . ?
O21 C45 1.360(15) . ?
O21 C48 1.413(17) . ?
O2 C1 1.261(16) . ?
C111 C116 1.372(19) . ?
C111 C110 1.500(18) . ?
C14 C11 1.497(18) . ?
C25 C24 1.32(2) . ?
C25 C26 1.36(2) . ?
C25 C27 1.480(18) . ?
O39 C86 1.397(16) . ?
O39 C89 1.418(16) . ?
C10 C11 1.363(19) . ?
C10 C9 1.369(18) . ?
C68 C69 1.486(16) . ?
C54 C55 1.493(17) . ?
N1 C138 1.29(2) . ?
N1 C140 1.45(2) . ?
N1 C139 1.47(2) . ?
C126 C127 1.353(18) . ?
C126 C125 1.361(17) . ?
C102 C101 1.35(2) . ?
C102 C97 1.403(17) . ?
C127 C128 1.409(19) . ?
C134 C135 1.362(19) . ?
C134 C133 1.38(2) . ?
C134 C137 1.500(18) . ?
C86 C85 1.369(17) . ?
O26 C61 1.367(16) . ?
O26 C58 1.390(16) . ?
C97 C98 1.385(19) . ?
C97 C96 1.47(2) . ?
C4 C5 1.38(2) . ?
C4 C3 1.38(2) . ?
C75 C80 1.36(2) . ?
C75 C76 1.38(2) . ?
O49 C117 1.395(15) . ?
O49 C114 1.403(17) . ?
C123 C120 1.498(16) . ?
C116 C115 1.397(19) . ?
C15 C16 1.494(18) . ?
O3 C8 1.368(16) . ?
O3 C5 1.391(17) . ?
C56 C55 1.363(18) . ?
C56 C57 1.398(18) . ?
C28 C29 1.504(16) . ?
C114 C115 1.33(2) . ?
C114 C113 1.38(2) . ?
C66 C65 1.35(2) . ?
C66 C61 1.40(2) . ?
C121 C122 1.373(19) . ?
C121 C120 1.420(19) . ?
C60 C55 1.398(19) . ?
C60 C59 1.40(2) . ?
C666 C51 1.481(17) . ?
C92 C91 1.364(17) . ?
C92 C93 1.394(19) . ?
C92 C95 1.500(18) . ?
C7 C2 1.390(18) . ?
C7 C6 1.41(2) . ?
C135 C136 1.43(2) . ?
C78 C79 1.397(18) . ?
C78 C77 1.404(18) . ?
C78 C81 1.485(17) . ?
C69 C74 1.360(18) . ?
C69 C70 1.40(2) . ?
C63 C62 1.376(19) . ?
C63 C64 1.379(19) . ?
C3 C2 1.38(2) . ?
C124 C125 1.473(16) . ?
O44 C103 1.38(2) . ?
O44 C100 1.393(18) . ?
C76 C77 1.360(19) . ?
C136 C131 1.34(2) . ?
C122 C117 1.38(2) . ?
C106 C105 1.35(2) . ?
C106 C107 1.39(2) . ?
C106 C109 1.53(2) . ?
C117 C118 1.39(2) . ?
C52 C51 1.36(2) . ?
C52 C53 1.36(2) . ?
C119 C118 1.361(18) . ?
C119 C120 1.400(19) . ?
C131 O54 1.385(18) . ?
C131 C132 1.39(2) . ?
O54 C128 1.390(16) . ?
C98 C99 1.38(2) . ?
C12 C11 1.375(19) . ?
C12 C13 1.40(2) . ?
C41 C42 1.478(15) . ?
C94 C89 1.38(2) . ?
C94 C93 1.38(2) . ?
C34 C39 1.35(3) . ?
C34 C35 1.35(3) . ?
C34 O14 1.369(17) . ?
C89 C90 1.33(2) . ?
C24 C23 1.45(2) . ?
C101 C100 1.38(2) . ?
C80 C79 1.40(2) . ?
C171 C33 1.35(2) . ?
C171 C29 1.366(19) . ?
C1 C2 1.477(19) . ?
C128 C129 1.364(19) . ?
C47 C42 1.349(18) . ?
C47 C46 1.37(2) . ?
C90 C91 1.347(19) . ?
C8 C9 1.37(2) . ?
C8 C13 1.38(2) . ?
C99 C100 1.38(2) . ?
C31 C32 1.36(2) . ?
C31 C30 1.40(2) . ?
C46 C45 1.36(2) . ?
C129 C130 1.394(18) . ?
C32 C33 1.39(2) . ?
C32 O14 1.415(16) . ?
C51 C50 1.41(2) . ?
C133 C132 1.38(2) . ?
C57 C58 1.369(19) . ?
C70 C71 1.354(18) . ?
C16 C21 1.366(19) . ?
C16 C17 1.38(2) . ?
C44 C45 1.380(19) . ?
C44 C43 1.406(17) . ?
C71 C72 1.38(2) . ?
C49 C48 1.34(2) . ?
C49 C50 1.37(2) . ?
N2 C141 1.31(2) . ?
N2 C142 1.42(2) . ?
N2 C143 1.46(2) . ?
C40 C37 1.455(19) . ?
C108 C103 1.35(3) . ?
C108 C107 1.41(3) . ?
C36 C35 1.38(2) . ?
C36 C37 1.38(2) . ?
C23 C22 1.30(3) . ?
C22 C172 1.32(3) . ?
C22 O9 1.408(19) . ?
C62 C61 1.40(2) . ?
C48 C53 1.39(2) . ?
C105 C104 1.44(2) . ?
C104 C103 1.32(3) . ?
C19 C20 1.37(2) . ?
C19 C18 1.38(2) . ?
C19 O9 1.410(19) . ?
C59 C58 1.37(2) . ?
C172 C26 1.36(2) . ?
C21 C20 1.37(2) . ?
C125 C130 1.352(18) . ?
C83 C84 1.366(17) . ?
C83 C88 1.406(17) . ?
C83 C82 1.486(18) . ?
C42 C43 1.375(18) . ?
C37 C38 1.38(2) . ?
C65 C64 1.411(18) . ?
C84 C85 1.412(18) . ?
C29 C30 1.357(19) . ?
C64 C67 1.467(18) . ?
C72 C73 1.33(2) . ?
C6 C5 1.38(2) . ?
C18 C17 1.36(2) . ?
C38 C39 1.37(2) . ?
C74 C73 1.385(19) . ?
